data_7037144
loop_
_publ_author_name
'Prock, J.'
'Strabler, C.'
'Viertl, W.'
'Kopacka, H.'
'Obendorf, D.'
'M\"uller, T'
'Tordin, E.'
'Salzl, S.'
'Kn\"or, G'
'Mauro, M.'
'De Cola, L.'
'Br\"uggeller, P'

_publ_section_title
;
 Unusual stability of dyads during photochemical hydrogen production.
;
_journal_issue 48
_journal_name_full 'Dalton transactions (Cambridge, England : 2003)'
_journal_page_first 20936
_journal_page_last 20948
_journal_paper_doi 10.1039/c5dt03414k
_journal_volume 44
_journal_year 2015
_chemical_formula_moiety '2(C82 H68 N6 P4 Pd Ru), 8(F6 Sb), 1.8(C H2 Cl2), 8.7(C Cl2)'
_chemical_formula_sum 'C174.5 H139.6 Cl21 F48 N12 P8 Pd2 Ru2 Sb8'
_chemical_formula_weight 5697.82
_chemical_name_systematic '[Ru(bpy)2(dppcb)Pd(bpy)](SbF6)4'
_space_group_IT_number 2
_symmetry_cell_setting triclinic
_symmetry_space_group_name_Hall '-P 1'
_symmetry_space_group_name_H-M 'P -1'
_atom_sites_solution_hydrogens geom
_atom_sites_solution_primary direct
_atom_sites_solution_secondary difmap
_audit_creation_method SHELXL-97
_audit_update_record
;
2015-06-03 deposited with the CCDC.
2015-11-10 downloaded from the CCDC.
;
_cell_angle_alpha 74.4973(9)
_cell_angle_beta 87.5735(8)
_cell_angle_gamma 77.9684(9)
_cell_formula_units_Z 1
_cell_length_a 12.9389(2)
_cell_length_b 18.0338(2)
_cell_length_c 24.5740(4)
_cell_measurement_reflns_used 149280
_cell_measurement_temperature 223(2)
_cell_measurement_theta_max 26.022
_cell_measurement_theta_min 0.998
_cell_volume 5403.50(14)
_computing_cell_refinement 'Denzo and Scalepack'
_computing_data_collection 'Kappa CCD'
_computing_data_reduction 'Denzo and Scalepack'
_computing_molecular_graphics 'SHELXTL-NT V6.1'
_computing_publication_material 'SHELXTL-NT V6.1'
_computing_structure_refinement 'SHELXL-2015 (Sheldrick, 2015)'
_computing_structure_solution 'SHELXS-97 (Sheldrick, 1990)'
_diffrn_ambient_temperature 223(2)
_diffrn_measured_fraction_theta_full 1.00
_diffrn_measurement_device_type 'Kappa CCD'
_diffrn_measurement_method 'phi- and omega-scans'
_diffrn_radiation_monochromator graphite
_diffrn_radiation_source 'fine-focus sealed tube'
_diffrn_radiation_type MoK\a
_diffrn_radiation_wavelength 0.71073
_diffrn_reflns_av_R_equivalents 0.0364
_diffrn_reflns_av_sigmaI/netI 0.0541
_diffrn_reflns_limit_h_max 15
_diffrn_reflns_limit_h_min -15
_diffrn_reflns_limit_k_max 22
_diffrn_reflns_limit_k_min -21
_diffrn_reflns_limit_l_max 30
_diffrn_reflns_limit_l_min -30
_diffrn_reflns_number 35291
_diffrn_reflns_theta_full 26.03
_diffrn_reflns_theta_max 26.03
_diffrn_reflns_theta_min 1.61
_diffrn_standards_decay_% 0
_diffrn_standards_interval_time 120
_diffrn_standards_number 3
_exptl_absorpt_coefficient_mu 1.689
_exptl_absorpt_correction_T_max 0.739
_exptl_absorpt_correction_T_min 0.410
_exptl_absorpt_correction_type multi-scan
_exptl_absorpt_process_details 'Otwinowski et al, 1997'
_exptl_crystal_colour orange
_exptl_crystal_density_diffrn 1.751
_exptl_crystal_density_method 'not measured'
_exptl_crystal_description prism
_exptl_crystal_F_000 2767.6
_exptl_crystal_size_max 0.60
_exptl_crystal_size_mid 0.60
_exptl_crystal_size_min 0.15
_refine_diff_density_max 1.120
_refine_diff_density_min -1.070
_refine_diff_density_rms 0.110
_refine_ls_extinction_method none
_refine_ls_goodness_of_fit_ref 1.044
_refine_ls_hydrogen_treatment constr
_refine_ls_matrix_type full
_refine_ls_number_parameters 1384
_refine_ls_number_reflns 20136
_refine_ls_number_restraints 9
_refine_ls_restrained_S_all 1.045
_refine_ls_R_factor_all 0.0812
_refine_ls_R_factor_gt 0.0619
_refine_ls_shift/su_max 0.005
_refine_ls_shift/su_mean 0.000
_refine_ls_structure_factor_coef Fsqd
_refine_ls_weighting_details 'calc w=1/[\s^2^(Fo^2^)+(0.01448P)^2^+3.9560P] where P=(Fo^2^+2Fc^2^)/3'
_refine_ls_weighting_scheme calc
_refine_ls_wR_factor_gt 0.1716
_refine_ls_wR_factor_ref 0.2395
_reflns_number_gt 15033
_reflns_number_total 21293
_reflns_threshold_expression >2sigma(I)
_cod_data_source_file c5dt03414k2.cif
_cod_data_source_block 2
_cod_depositor_comments 'Adding full bibliography for 7037143--7037145.cif.'
_cod_original_formula_sum 'C174.50 H139.60 Cl21 F48 N12 P8 Pd2 Ru2 Sb8'
_cod_database_code 7037144
_diffrn_measured_fraction 0.996

loop_
_symmetry_equiv_pos_as_xyz
'x, y, z'
'-x, -y, -z'

loop_
_atom_site_label
_atom_site_type_symbol
_atom_site_fract_x
_atom_site_fract_y
_atom_site_fract_z
_atom_site_U_iso_or_equiv
_atom_site_adp_type
_atom_site_occupancy
_atom_site_symmetry_multiplicity
_atom_site_calc_flag
_atom_site_refinement_flags
Ru1 Ru 0.75418(4) 0.70695(3) 0.74556(2) 0.04723(16) Uani 1 1 d .
Pd1 Pd 0.54803(4) 1.12705(3) 0.72445(2) 0.04612(15) Uani 1 1 d .
P1 P 0.59356(13) 0.77106(10) 0.77124(9) 0.0527(4) Uani 1 1 d .
P2 P 0.81843(12) 0.81543(9) 0.75302(9) 0.0518(4) Uani 1 1 d .
P3 P 0.67214(13) 1.04329(9) 0.78623(7) 0.0458(4) Uani 1 1 d .
P4 P 0.46115(12) 1.02674(9) 0.75115(7) 0.0449(3) Uani 1 1 d .
N1 N 0.6957(4) 0.7559(3) 0.6619(2) 0.0478(12) Uani 1 1 d .
N2 N 0.6946(5) 0.6141(3) 0.7281(3) 0.0637(17) Uani 1 1 d .
N3 N 0.8204(6) 0.6284(3) 0.8199(3) 0.0657(16) Uani 1 1 d .
N4 N 0.9003(4) 0.6534(3) 0.7178(3) 0.0543(14) Uani 1 1 d .
N5 N 0.4404(5) 1.2079(4) 0.6644(3) 0.0633(16) Uani 1 1 d .
N6 N 0.6206(5) 1.2248(3) 0.7009(3) 0.0643(16) Uani 1 1 d .
C1 C 0.5919(4) 0.8786(3) 0.7438(3) 0.0408(12) Uani 1 1 d .
H1 H 0.5567 0.9001 0.7062 0.049 Uiso 1 1 calc R
C2 C 0.7029(4) 0.9016(3) 0.7427(3) 0.0428(13) Uani 1 1 d .
H2 H 0.7108 0.9421 0.7075 0.051 Uiso 1 1 calc R
C3 C 0.6656(5) 0.9406(3) 0.7918(3) 0.0446(13) Uani 1 1 d .
H3 H 0.6952 0.9059 0.8285 0.054 Uiso 1 1 calc R
C4 C 0.5507(5) 0.9326(4) 0.7833(3) 0.0466(14) Uani 1 1 d .
H4 H 0.5217 0.9035 0.8186 0.056 Uiso 1 1 calc R
C101 C 0.6947(5) 0.8277(4) 0.6299(3) 0.0563(16) Uani 1 1 d .
H101 H 0.7194 0.8628 0.6459 0.068 Uiso 1 1 calc R
C102 C 0.6582(7) 0.8554(5) 0.5726(4) 0.072(2) Uani 1 1 d .
H102 H 0.6585 0.9071 0.5514 0.087 Uiso 1 1 calc R
C103 C 0.6236(8) 0.8046(6) 0.5500(4) 0.078(2) Uani 1 1 d .
H103 H 0.6011 0.8200 0.5120 0.094 Uiso 1 1 calc R
C104 C 0.6210(6) 0.7309(6) 0.5823(4) 0.073(2) Uani 1 1 d .
H104 H 0.5948 0.6961 0.5668 0.088 Uiso 1 1 calc R
C105 C 0.6572(5) 0.7063(4) 0.6388(4) 0.0584(18) Uani 1 1 d .
C106 C 0.6540(5) 0.6289(4) 0.6758(4) 0.0602(18) Uani 1 1 d .
C107 C 0.6074(7) 0.5741(5) 0.6602(5) 0.082(3) Uani 1 1 d .
H107 H 0.5789 0.5855 0.6236 0.098 Uiso 1 1 calc R
C108 C 0.6032(9) 0.5046(5) 0.6978(6) 0.093(3) Uani 1 1 d .
H108 H 0.5700 0.4683 0.6879 0.112 Uiso 1 1 calc R
C109 C 0.6478(8) 0.4879(5) 0.7502(5) 0.084(3) Uani 1 1 d .
H109 H 0.6472 0.4392 0.7762 0.100 Uiso 1 1 calc R
C110 C 0.6930(7) 0.5418(5) 0.7648(5) 0.080(3) Uani 1 1 d .
H110 H 0.7239 0.5292 0.8009 0.096 Uiso 1 1 calc R
C201 C 0.7705(10) 0.6093(5) 0.8696(4) 0.089(3) Uani 1 1 d .
H201 H 0.7016 0.6371 0.8732 0.106 Uiso 1 1 calc R
C202 C 0.8156(15) 0.5521(8) 0.9140(6) 0.130(5) Uani 1 1 d .
H202 H 0.7779 0.5397 0.9476 0.156 Uiso 1 1 calc R
C203 C 0.9168(16) 0.5115(8) 0.9104(7) 0.139(6) Uani 1 1 d .
H203 H 0.9516 0.4738 0.9419 0.167 Uiso 1 1 calc R
C204 C 0.9627(11) 0.5273(7) 0.8619(6) 0.108(4) Uani 1 1 d .
H204 H 1.0300 0.4972 0.8583 0.130 Uiso 1 1 calc R
C205 C 0.9182(7) 0.5862(5) 0.8147(4) 0.074(2) Uani 1 1 d .
C206 C 0.9655(6) 0.6020(4) 0.7597(4) 0.065(2) Uani 1 1 d .
C207 C 1.0675(7) 0.5668(5) 0.7456(5) 0.081(3) Uani 1 1 d .
H207 H 1.1125 0.5309 0.7741 0.097 Uiso 1 1 calc R
C208 C 1.1007(7) 0.5836(6) 0.6925(7) 0.094(3) Uani 1 1 d .
H208 H 1.1697 0.5614 0.6837 0.113 Uiso 1 1 calc R
C209 C 1.0339(7) 0.6331(6) 0.6513(5) 0.087(3) Uani 1 1 d .
H209 H 1.0549 0.6430 0.6134 0.104 Uiso 1 1 calc R
C210 C 0.9337(6) 0.6695(5) 0.6651(4) 0.0655(19) Uani 1 1 d .
H210 H 0.8894 0.7059 0.6366 0.079 Uiso 1 1 calc R
C301 C 0.3439(8) 1.2012(6) 0.6501(5) 0.085(3) Uani 1 1 d .
H301 H 0.3160 1.1578 0.6702 0.102 Uiso 1 1 calc R
C302 C 0.2857(12) 1.2567(9) 0.6068(7) 0.122(5) Uani 1 1 d .
H302 H 0.2155 1.2541 0.6007 0.147 Uiso 1 1 calc R
C303 C 0.3266(18) 1.3138(9) 0.5735(7) 0.140(6) Uani 1 1 d .
H303 H 0.2917 1.3474 0.5405 0.168 Uiso 1 1 calc R
C304 C 0.4225(17) 1.3211(7) 0.5900(6) 0.131(6) Uani 1 1 d .
H304 H 0.4513 1.3638 0.5694 0.157 Uiso 1 1 calc R
C305 C 0.4777(9) 1.2698(5) 0.6344(3) 0.075(2) Uani 1 1 d .
C306 C 0.5805(8) 1.2769(5) 0.6548(4) 0.077(2) Uani 1 1 d .
C307 C 0.6343(15) 1.3406(7) 0.6310(7) 0.128(6) Uani 1 1 d .
H307 H 0.6082 1.3783 0.5975 0.154 Uiso 1 1 calc R
C308 C 0.7209(16) 1.3466(10) 0.6560(9) 0.137(7) Uani 1 1 d .
H308 H 0.7569 1.3873 0.6399 0.164 Uiso 1 1 calc R
C309 C 0.7554(10) 1.2931(7) 0.7049(10) 0.128(6) Uani 1 1 d .
H309 H 0.8142 1.2973 0.7242 0.153 Uiso 1 1 calc R
C310 C 0.7056(7) 1.2344(5) 0.7255(6) 0.096(4) Uani 1 1 d .
H310 H 0.7315 1.1974 0.7593 0.115 Uiso 1 1 calc R
C11 C 0.4883(6) 0.7493(5) 0.7362(5) 0.071(2) Uani 1 1 d .
C12 C 0.4628(7) 0.6762(6) 0.7572(6) 0.096(4) Uani 1 1 d .
H12 H 0.4900 0.6427 0.7921 0.115 Uiso 1 1 calc R
C13 C 0.3912(10) 0.6535(10) 0.7227(12) 0.169(11) Uani 1 1 d .
H13 H 0.3738 0.6037 0.7358 0.203 Uiso 1 1 calc R
C14 C 0.3504(9) 0.6996(15) 0.6742(14) 0.194(14) Uani 1 1 d .
H14 H 0.3041 0.6831 0.6536 0.233 Uiso 1 1 calc R
C15 C 0.3755(7) 0.7702(9) 0.6544(7) 0.121(5) Uani 1 1 d .
H15 H 0.3474 0.8028 0.6194 0.145 Uiso 1 1 calc R
C16 C 0.4436(6) 0.7965(7) 0.6852(6) 0.093(4) Uani 1 1 d .
H16 H 0.4587 0.8469 0.6708 0.112 Uiso 1 1 calc R
C21 C 0.5385(8) 0.7648(4) 0.8417(4) 0.073(2) Uani 1 1 d .
C22 C 0.4340(9) 0.7635(5) 0.8524(5) 0.093(3) Uani 1 1 d .
H22 H 0.3896 0.7604 0.8242 0.111 Uiso 1 1 calc R
C23 C 0.3929(15) 0.7671(8) 0.9068(9) 0.131(6) Uani 1 1 d .
H23 H 0.3212 0.7662 0.9141 0.158 Uiso 1 1 calc R
C24 C 0.4544(19) 0.7715(8) 0.9475(7) 0.128(6) Uani 1 1 d .
H24 H 0.4258 0.7727 0.9831 0.153 Uiso 1 1 calc R
C25 C 0.5540(15) 0.7742(7) 0.9386(6) 0.113(4) Uani 1 1 d .
H25 H 0.5958 0.7782 0.9676 0.135 Uiso 1 1 calc R
C26 C 0.6002(10) 0.7713(5) 0.8846(4) 0.082(3) Uani 1 1 d .
H26 H 0.6718 0.7737 0.8784 0.098 Uiso 1 1 calc R
C31 C 0.9157(5) 0.8435(4) 0.6989(4) 0.0610(19) Uani 1 1 d .
C32 C 1.0164(6) 0.7936(5) 0.7086(7) 0.106(4) Uani 1 1 d .
H32 H 1.0325 0.7541 0.7426 0.128 Uiso 1 1 calc R
C33 C 1.0926(7) 0.8047(7) 0.6658(9) 0.134(7) Uani 1 1 d .
H33 H 1.1587 0.7699 0.6707 0.161 Uiso 1 1 calc R
C34 C 1.0736(8) 0.8625(8) 0.6193(7) 0.111(5) Uani 1 1 d .
H34 H 1.1255 0.8687 0.5914 0.133 Uiso 1 1 calc R
C35 C 0.9779(7) 0.9134(6) 0.6118(6) 0.090(3) Uani 1 1 d .
H35 H 0.9665 0.9564 0.5796 0.108 Uiso 1 1 calc R
C36 C 0.8984(5) 0.9040(4) 0.6494(4) 0.064(2) Uani 1 1 d .
H36 H 0.8320 0.9382 0.6419 0.076 Uiso 1 1 calc R
C41 C 0.8908(7) 0.8169(5) 0.8159(4) 0.074(2) Uani 1 1 d .
C42 C 0.9521(9) 0.8729(5) 0.8111(6) 0.108(5) Uani 1 1 d .
H42 H 0.9551 0.9103 0.7764 0.130 Uiso 1 1 calc R
C43 C 1.0088(11) 0.8741(6) 0.8573(7) 0.131(6) Uani 1 1 d .
H43 H 1.0490 0.9128 0.8540 0.158 Uiso 1 1 calc R
C44 C 1.0065(13) 0.8197(8) 0.9071(7) 0.134(6) Uani 1 1 d .
H44 H 1.0461 0.8204 0.9381 0.161 Uiso 1 1 calc R
C45 C 0.9481(12) 0.7647(9) 0.9125(6) 0.129(5) Uani 1 1 d .
H45 H 0.9465 0.7268 0.9471 0.155 Uiso 1 1 calc R
C46 C 0.8897(8) 0.7648(7) 0.8658(5) 0.091(3) Uani 1 1 d .
H46 H 0.8482 0.7267 0.8697 0.110 Uiso 1 1 calc R
C51 C 0.6426(6) 1.0518(4) 0.8570(3) 0.0553(16) Uani 1 1 d .
C52 C 0.5708(7) 1.1165(5) 0.8652(4) 0.069(2) Uani 1 1 d .
H52 H 0.5387 1.1560 0.8339 0.083 Uiso 1 1 calc R
C53 C 0.5461(9) 1.1233(7) 0.9193(5) 0.095(3) Uani 1 1 d .
H53 H 0.4990 1.1682 0.9244 0.114 Uiso 1 1 calc R
C54 C 0.5893(9) 1.0661(7) 0.9646(4) 0.091(3) Uani 1 1 d .
H54 H 0.5679 1.0696 1.0010 0.109 Uiso 1 1 calc R
C55 C 0.6656(10) 1.0011(7) 0.9584(4) 0.096(3) Uani 1 1 d .
H55 H 0.6997 0.9632 0.9900 0.115 Uiso 1 1 calc R
C56 C 0.6887(7) 0.9951(5) 0.9045(4) 0.071(2) Uani 1 1 d .
H56 H 0.7376 0.9510 0.8995 0.085 Uiso 1 1 calc R
C61 C 0.8048(5) 1.0568(4) 0.7690(3) 0.0508(15) Uani 1 1 d .
C62 C 0.8365(6) 1.0628(4) 0.7135(3) 0.0568(16) Uani 1 1 d .
H62 H 0.7898 1.0575 0.6872 0.068 Uiso 1 1 calc R
C63 C 0.9349(6) 1.0761(5) 0.6967(4) 0.0666(19) Uani 1 1 d .
H63 H 0.9572 1.0787 0.6594 0.080 Uiso 1 1 calc R
C64 C 1.0014(7) 1.0859(6) 0.7368(5) 0.078(2) Uani 1 1 d .
H64 H 1.0684 1.0965 0.7257 0.093 Uiso 1 1 calc R
C65 C 0.9723(6) 1.0805(5) 0.7902(5) 0.075(2) Uani 1 1 d .
H65 H 1.0191 1.0863 0.8163 0.090 Uiso 1 1 calc R
C66 C 0.8725(6) 1.0662(4) 0.8076(4) 0.0613(18) Uani 1 1 d .
H66 H 0.8516 1.0629 0.8451 0.074 Uiso 1 1 calc R
C71 C 0.3686(5) 1.0446(4) 0.8052(3) 0.0488(14) Uani 1 1 d .
C72 C 0.3339(7) 0.9856(6) 0.8443(4) 0.074(2) Uani 1 1 d .
H72 H 0.3608 0.9330 0.8442 0.089 Uiso 1 1 calc R
C73 C 0.2581(8) 1.0027(7) 0.8849(5) 0.089(3) Uani 1 1 d .
H73 H 0.2341 0.9621 0.9116 0.107 Uiso 1 1 calc R
C74 C 0.2204(8) 1.0799(8) 0.8842(5) 0.098(4) Uani 1 1 d .
H74 H 0.1712 1.0922 0.9113 0.118 Uiso 1 1 calc R
C75 C 0.2534(9) 1.1390(6) 0.8447(5) 0.086(3) Uani 1 1 d .
H75 H 0.2259 1.1916 0.8445 0.103 Uiso 1 1 calc R
C76 C 0.3255(7) 1.1223(5) 0.8057(4) 0.072(2) Uani 1 1 d .
H76 H 0.3469 1.1637 0.7786 0.086 Uiso 1 1 calc R
C81 C 0.3867(5) 1.0105(4) 0.6953(3) 0.0502(14) Uani 1 1 d .
C82 C 0.2899(6) 0.9905(6) 0.7050(4) 0.068(2) Uani 1 1 d .
H82 H 0.2602 0.9846 0.7411 0.082 Uiso 1 1 calc R
C83 C 0.2358(6) 0.9790(7) 0.6615(5) 0.088(3) Uani 1 1 d .
H83 H 0.1707 0.9630 0.6683 0.106 Uiso 1 1 calc R
C84 C 0.2770(7) 0.9910(7) 0.6091(4) 0.088(3) Uani 1 1 d .
H84 H 0.2377 0.9873 0.5790 0.105 Uiso 1 1 calc R
C85 C 0.3769(8) 1.0088(6) 0.5992(4) 0.077(2) Uani 1 1 d .
H85 H 0.4070 1.0133 0.5633 0.093 Uiso 1 1 calc R
C86 C 0.4310(6) 1.0198(5) 0.6421(3) 0.0585(16) Uani 1 1 d .
H86 H 0.4976 1.0335 0.6356 0.070 Uiso 1 1 calc R
Sb1 Sb 0.67966(6) 0.42436(6) 0.45382(3) 0.0992(3) Uani 1 1 d .
F1 F 0.6099(9) 0.4874(6) 0.5000(4) 0.157(4) Uani 1 1 d .
F2 F 0.7667(13) 0.3665(11) 0.5159(5) 0.270(10) Uani 1 1 d .
F3 F 0.5991(15) 0.4811(10) 0.3907(6) 0.243(8) Uani 1 1 d .
F4 F 0.7584(8) 0.3540(9) 0.4153(6) 0.192(5) Uani 1 1 d .
F5 F 0.5875(12) 0.3566(6) 0.4720(7) 0.214(7) Uani 1 1 d .
F6 F 0.7753(12) 0.4918(12) 0.4323(7) 0.232(7) Uani 1 1 d .
Sb2 Sb 0.36584(7) 0.37871(5) 0.78114(5) 0.0893(3) Uani 0.80 1 d P
F7 F 0.4015(16) 0.3047(14) 0.8521(13) 0.266(12) Uani 0.80 1 d P
F8 F 0.405(2) 0.4559(12) 0.8051(13) 0.280(14) Uani 0.80 1 d P
F9 F 0.2324(10) 0.4073(9) 0.8120(7) 0.205(8) Uani 0.80 1 d P
F10 F 0.3192(18) 0.3129(15) 0.7509(12) 0.274(12) Uani 0.80 1 d P
F11 F 0.4979(8) 0.3417(7) 0.7689(8) 0.174(6) Uani 0.80 1 d P
F12 F 0.3394(16) 0.4599(11) 0.7237(10) 0.233(9) Uani 0.80 1 d P
Sb3 Sb 0.68662(5) 0.11067(3) 0.54378(2) 0.06595(17) Uani 1 1 d .
F13 F 0.5542(9) 0.1682(6) 0.5597(4) 0.168(4) Uani 1 1 d .
F14 F 0.6755(4) 0.0338(4) 0.6129(2) 0.0895(16) Uani 1 1 d .
F15 F 0.6004(10) 0.0637(5) 0.5099(4) 0.158(4) Uani 1 1 d .
F16 F 0.7667(16) 0.1476(11) 0.5850(6) 0.296(12) Uani 1 1 d .
F17 F 0.6990(12) 0.1829(7) 0.4744(4) 0.200(6) Uani 1 1 d .
F18 F 0.8032(10) 0.0482(9) 0.5272(6) 0.259(10) Uani 1 1 d .
Sb4 Sb 1.0000 0.0000 0.0000 0.0981(5) Uani 0.70 2 d SP
F19 F 1.0858(12) 0.0706(14) 0.0031(7) 0.199(9) Uani 0.70 1 d P
F20 F 0.9775(10) 0.0470(13) -0.0761(5) 0.180(7) Uani 0.70 1 d P
F21 F 0.8836(11) 0.0704(9) 0.0178(6) 0.149(5) Uani 0.70 1 d P
Sb5 Sb 0.2058(3) 0.32414(19) 0.93561(14) 0.287(2) Uani 0.85 1 d PD
F22 F 0.124(2) 0.310(2) 0.9005(18) 0.316(18) Uani 0.73 1 d P
F23 F 0.1729(17) 0.3720(10) 0.9618(11) 0.127(8) Uani 0.57 1 d P
F24 F 0.194(2) 0.2158(8) 0.9661(6) 0.209(11) Uani 0.73 1 d P
F25 F 0.191(3) 0.414(3) 0.8775(15) 0.24(2) Uani 0.39 1 d P
F26 F 0.329(3) 0.289(2) 0.910(2) 0.35(2) Uani 0.73 1 d P
F27 F 0.198(4) 0.3744(16) 0.9739(11) 0.27(2) Uani 0.70 1 d P
F28 F 0.076(3) 0.351(3) 0.9601(17) 0.211(19) Uani 0.35 1 d P
F29 F 0.227(4) 0.232(3) 0.989(3) 0.62(4) Uani 0.90 1 d PDU
Cl1 Cl 0.0571(5) 0.2736(4) 0.7286(5) 0.209(4) Uani 0.90 1 d P
Cl2 Cl -0.0657(6) 0.4205(6) 0.7360(8) 0.336(9) Uani 0.90 1 d P
C5 C 0.054(2) 0.3576(14) 0.731(2) 0.30(3) Uani 0.90 1 d P
H5A H 0.0885 0.3829 0.6962 0.358 Uiso 0.90 1 calc PR
H5B H 0.0990 0.3548 0.7625 0.358 Uiso 0.90 1 calc PR
Cl3 Cl 0.600(5) 0.395(3) 0.9157(19) 0.88(6) Uani 0.86 1 d P
Cl3A Cl 0.830(9) 0.352(5) 0.904(5) 0.53(8) Uani 0.20 1 d P
Cl4 Cl 0.5288(9) 0.5489(6) 0.9192(7) 0.216(6) Uani 0.60 1 d P
Cl4A Cl 0.439(4) 0.418(2) 0.9642(11) 0.184(18) Uani 0.14 1 d P
C6 C 0.5343(10) 0.4497(6) 0.9311(6) 0.090(3) Uani 0.90 1 d P
Cl5 Cl 0.760(2) 0.2482(15) 0.8653(10) 0.445(15) Uani 0.80 1 d P
Cl5A Cl 0.7846(6) 0.2791(5) 0.9102(4) 0.084(2) Uani 0.45 1 d P
Cl6 Cl 0.792(2) 0.210(5) 0.9727(15) 0.50(6) Uani 0.28 1 d P
Cl6A Cl 0.875(4) 0.266(6) 0.925(2) 0.70(8) Uani 0.47 1 d P
C7 C 0.8307(19) 0.2681(14) 0.9100(9) 0.124(9) Uani 1 1 d .
Cl7 Cl 0.1926(4) 0.6687(4) 0.8343(2) 0.157(2) Uani 0.90 1 d P
Cl8 Cl 0.1622(16) 0.6013(15) 0.9455(6) 0.399(14) Uani 0.85 1 d PD
Cl8A Cl 0.2181(15) 0.6099(11) 0.9570(6) 0.128(6) Uani 0.25 1 d PD
C8 C 0.249(3) 0.597(3) 0.8913(14) 0.59(9) Uani 1 1 d D
Cl9 Cl 0.9292(13) 0.8650(13) 0.4601(10) 0.223(8) Uani 0.42 1 d P
Cl9A Cl 0.9099(9) 0.8039(9) 0.5054(6) 0.145(3) Uani 0.41 1 d P
Cl10 Cl 1.0133(6) 0.7526(6) 0.4107(4) 0.160(3) Uani 0.64 1 d P
Cl11 Cl 0.9437(18) 0.7095(12) 0.5022(10) 0.166(9) Uani 0.23 1 d P
C9 C 1.0297(15) 0.7682(14) 0.4725(10) 0.156(9) Uani 0.85 1 d P
Cl12 Cl 0.8791(13) 0.4911(11) 0.6369(10) 0.161(6) Uani 0.29 1 d P
Cl13 Cl 0.8692(14) 0.6101(11) 0.5389(8) 0.206(7) Uani 0.43 1 d P
Cl14 Cl 0.8780(8) 0.5340(6) 0.5581(4) 0.133(3) Uani 0.48 1 d P
C10 C 0.8153(14) 0.5418(13) 0.5778(11) 0.106(8) Uani 0.60 1 d P

loop_
_atom_site_aniso_label
_atom_site_aniso_U_11
_atom_site_aniso_U_22
_atom_site_aniso_U_33
_atom_site_aniso_U_23
_atom_site_aniso_U_13
_atom_site_aniso_U_12
Ru1 0.0394(3) 0.0345(2) 0.0693(3) -0.0186(2) -0.0003(2) -0.00436(19)
Pd1 0.0473(3) 0.0391(2) 0.0532(3) -0.0187(2) -0.0100(2) -0.00125(19)
P1 0.0411(8) 0.0434(8) 0.0815(12) -0.0283(8) 0.0094(8) -0.0126(7)
P2 0.0357(8) 0.0387(8) 0.0828(12) -0.0219(8) -0.0143(8) -0.0007(6)
P3 0.0452(8) 0.0410(8) 0.0557(9) -0.0211(7) -0.0130(7) -0.0053(6)
P4 0.0379(7) 0.0461(8) 0.0534(9) -0.0221(7) -0.0065(6) -0.0014(6)
N1 0.029(2) 0.050(3) 0.070(3) -0.031(3) 0.001(2) -0.001(2)
N2 0.052(3) 0.041(3) 0.106(5) -0.033(3) 0.015(3) -0.010(2)
N3 0.078(4) 0.040(3) 0.073(4) -0.010(3) -0.008(3) -0.003(3)
N4 0.037(3) 0.040(3) 0.083(4) -0.015(3) -0.005(3) -0.004(2)
N5 0.067(4) 0.055(3) 0.061(3) -0.023(3) -0.015(3) 0.018(3)
N6 0.070(4) 0.042(3) 0.085(4) -0.027(3) 0.007(3) -0.008(3)
C1 0.030(3) 0.034(3) 0.060(3) -0.017(2) -0.002(2) -0.005(2)
C2 0.031(3) 0.037(3) 0.062(4) -0.021(3) -0.012(2) 0.001(2)
C3 0.042(3) 0.039(3) 0.054(3) -0.020(3) -0.007(3) -0.001(2)
C4 0.033(3) 0.045(3) 0.065(4) -0.027(3) -0.005(3) 0.001(2)
C101 0.036(3) 0.054(4) 0.081(5) -0.026(4) -0.004(3) -0.003(3)
C102 0.063(5) 0.074(5) 0.077(5) -0.021(4) -0.021(4) -0.001(4)
C103 0.079(6) 0.084(6) 0.078(5) -0.029(5) -0.013(4) -0.015(5)
C104 0.058(4) 0.084(6) 0.093(6) -0.047(5) -0.014(4) -0.013(4)
C105 0.031(3) 0.060(4) 0.093(5) -0.042(4) 0.003(3) -0.002(3)
C106 0.041(3) 0.060(4) 0.093(6) -0.043(4) 0.008(3) -0.011(3)
C107 0.070(5) 0.073(5) 0.128(8) -0.063(6) 0.011(5) -0.028(4)
C108 0.093(7) 0.058(5) 0.153(11) -0.057(6) 0.014(7) -0.036(5)
C109 0.091(6) 0.048(4) 0.122(8) -0.033(5) 0.015(6) -0.027(4)
C110 0.074(5) 0.046(4) 0.122(8) -0.025(4) 0.018(5) -0.016(4)
C201 0.113(8) 0.057(5) 0.081(6) -0.004(4) 0.009(5) -0.006(5)
C202 0.172(14) 0.095(8) 0.084(8) 0.019(6) 0.018(8) -0.002(9)
C203 0.190(17) 0.093(9) 0.097(10) 0.010(7) -0.042(10) 0.014(10)
C204 0.123(9) 0.078(6) 0.097(9) 0.002(6) -0.044(7) 0.014(6)
C205 0.075(5) 0.050(4) 0.093(6) -0.023(4) -0.020(5) 0.004(4)
C206 0.059(4) 0.036(3) 0.102(6) -0.023(4) -0.017(4) -0.003(3)
C207 0.052(4) 0.056(4) 0.123(9) -0.019(5) -0.020(5) 0.009(4)
C208 0.041(4) 0.071(5) 0.160(12) -0.029(6) -0.004(6) 0.008(4)
C209 0.047(4) 0.096(7) 0.123(8) -0.043(6) 0.014(5) -0.012(4)
C210 0.042(4) 0.072(5) 0.081(5) -0.021(4) 0.007(3) -0.007(3)
C301 0.083(6) 0.072(5) 0.092(6) -0.030(5) -0.043(5) 0.019(4)
C302 0.112(9) 0.107(9) 0.133(11) -0.036(9) -0.074(9) 0.032(8)
C303 0.200(18) 0.085(8) 0.099(9) 0.000(7) -0.064(11) 0.028(10)
C304 0.199(17) 0.073(7) 0.092(8) -0.005(6) -0.006(10) 0.015(9)
C305 0.113(7) 0.052(4) 0.052(4) -0.018(3) 0.006(4) 0.007(4)
C306 0.100(7) 0.047(4) 0.078(5) -0.018(4) 0.024(5) -0.007(4)
C307 0.176(15) 0.062(6) 0.134(11) -0.020(6) 0.079(11) -0.018(8)
C308 0.144(13) 0.109(11) 0.204(18) -0.094(13) 0.073(13) -0.074(11)
C309 0.090(8) 0.054(5) 0.25(2) -0.052(9) 0.027(10) -0.017(5)
C310 0.067(5) 0.052(4) 0.182(12) -0.049(6) -0.012(6) -0.015(4)
C11 0.034(3) 0.079(5) 0.126(7) -0.068(5) 0.014(4) -0.015(3)
C12 0.050(4) 0.088(6) 0.181(11) -0.083(7) 0.033(6) -0.031(4)
C13 0.051(7) 0.149(13) 0.40(3) -0.222(19) 0.071(11) -0.052(7)
C14 0.034(6) 0.24(2) 0.41(4) -0.27(3) 0.002(10) -0.005(9)
C15 0.037(4) 0.158(11) 0.215(14) -0.143(11) -0.020(6) 0.002(5)
C16 0.034(4) 0.118(8) 0.164(11) -0.105(8) 0.001(5) -0.007(4)
C21 0.087(6) 0.046(4) 0.090(6) -0.027(4) 0.030(5) -0.017(4)
C22 0.091(7) 0.067(5) 0.131(9) -0.044(6) 0.055(6) -0.029(5)
C23 0.141(12) 0.089(8) 0.159(15) -0.032(9) 0.089(12) -0.027(8)
C24 0.188(18) 0.090(8) 0.104(10) -0.034(7) 0.061(11) -0.025(10)
C25 0.167(14) 0.078(7) 0.086(7) -0.020(6) 0.019(8) -0.012(8)
C26 0.115(8) 0.058(4) 0.070(5) -0.015(4) 0.009(5) -0.015(5)
C31 0.034(3) 0.049(4) 0.107(6) -0.032(4) 0.003(3) -0.011(3)
C32 0.024(3) 0.059(5) 0.226(14) -0.024(6) 0.015(5) -0.004(3)
C33 0.042(5) 0.070(6) 0.30(2) -0.066(10) 0.039(8) -0.013(4)
C34 0.061(6) 0.105(9) 0.191(13) -0.072(9) 0.067(7) -0.042(6)
C35 0.067(5) 0.076(6) 0.142(9) -0.046(6) 0.036(6) -0.032(5)
C36 0.038(3) 0.059(4) 0.104(6) -0.036(4) 0.016(4) -0.017(3)
C41 0.062(5) 0.055(4) 0.104(7) -0.034(5) -0.038(4) 0.012(3)
C42 0.103(8) 0.057(5) 0.161(11) -0.013(6) -0.082(8) -0.010(5)
C43 0.136(10) 0.068(6) 0.193(14) -0.025(8) -0.112(11) -0.017(6)
C44 0.162(13) 0.097(8) 0.151(12) -0.040(9) -0.098(11) -0.013(8)
C45 0.146(12) 0.144(11) 0.107(9) -0.050(8) -0.066(9) -0.017(9)
C46 0.079(6) 0.106(8) 0.099(7) -0.047(7) -0.021(5) -0.012(5)
C51 0.057(4) 0.056(4) 0.063(4) -0.034(3) -0.010(3) -0.008(3)
C52 0.076(5) 0.069(5) 0.068(5) -0.039(4) -0.011(4) 0.003(4)
C53 0.108(8) 0.096(7) 0.091(7) -0.056(6) -0.008(6) -0.002(6)
C54 0.105(7) 0.109(8) 0.062(5) -0.042(5) 0.000(5) -0.002(6)
C55 0.126(9) 0.104(7) 0.059(5) -0.021(5) -0.016(5) -0.025(7)
C56 0.084(6) 0.066(5) 0.061(4) -0.021(4) -0.015(4) -0.002(4)
C61 0.049(3) 0.039(3) 0.068(4) -0.022(3) -0.011(3) -0.006(3)
C62 0.059(4) 0.044(3) 0.070(4) -0.022(3) -0.006(3) -0.007(3)
C63 0.064(5) 0.061(4) 0.079(5) -0.027(4) 0.007(4) -0.014(4)
C64 0.053(4) 0.077(5) 0.111(8) -0.035(5) 0.004(4) -0.019(4)
C65 0.053(4) 0.077(5) 0.108(7) -0.040(5) -0.025(4) -0.015(4)
C66 0.054(4) 0.064(4) 0.075(5) -0.024(4) -0.009(3) -0.022(3)
C71 0.045(3) 0.057(4) 0.046(3) -0.023(3) 0.002(3) -0.002(3)
C72 0.061(5) 0.086(6) 0.073(5) -0.035(5) 0.002(4) 0.006(4)
C73 0.072(6) 0.104(7) 0.090(7) -0.032(6) 0.015(5) -0.008(5)
C74 0.068(6) 0.148(11) 0.087(7) -0.072(8) 0.014(5) 0.009(6)
C75 0.092(7) 0.083(6) 0.090(7) -0.052(6) 0.005(5) 0.004(5)
C76 0.070(5) 0.061(4) 0.091(6) -0.040(4) 0.013(4) -0.005(4)
C81 0.040(3) 0.056(4) 0.062(4) -0.032(3) -0.003(3) -0.006(3)
C82 0.039(3) 0.100(6) 0.080(5) -0.050(5) -0.003(3) -0.009(4)
C83 0.044(4) 0.139(9) 0.107(7) -0.078(7) 0.000(4) -0.017(5)
C84 0.068(5) 0.128(8) 0.089(6) -0.067(6) -0.019(5) -0.013(5)
C85 0.082(6) 0.097(6) 0.068(5) -0.045(5) -0.006(4) -0.019(5)
C86 0.050(4) 0.070(4) 0.057(4) -0.021(3) -0.006(3) -0.012(3)
Sb1 0.0826(5) 0.1229(6) 0.0867(5) -0.0303(4) 0.0164(4) -0.0087(4)
F1 0.189(9) 0.128(6) 0.145(7) -0.059(6) 0.024(6) 0.012(6)
F2 0.239(14) 0.34(2) 0.140(9) -0.067(11) -0.061(9) 0.161(14)
F3 0.303(19) 0.242(15) 0.162(11) 0.023(10) -0.069(12) -0.095(14)
F4 0.127(7) 0.266(14) 0.200(11) -0.110(10) 0.065(7) -0.025(8)
F5 0.257(14) 0.129(7) 0.280(15) -0.086(9) 0.167(13) -0.085(8)
F6 0.192(12) 0.36(2) 0.213(13) -0.110(14) 0.063(10) -0.164(14)
Sb2 0.0772(5) 0.0588(4) 0.1253(7) -0.0222(4) 0.0128(5) -0.0048(4)
F7 0.170(15) 0.23(2) 0.29(3) 0.032(18) 0.000(16) 0.058(14)
F8 0.30(2) 0.189(15) 0.42(4) -0.17(2) 0.19(3) -0.115(17)
F9 0.129(9) 0.189(13) 0.207(14) 0.037(11) 0.062(9) 0.039(9)
F10 0.24(2) 0.34(3) 0.36(3) -0.21(2) 0.119(19) -0.20(2)
F11 0.091(6) 0.144(9) 0.324(19) -0.151(11) 0.044(8) 0.003(6)
F12 0.208(16) 0.193(15) 0.23(2) 0.007(14) 0.024(14) 0.024(13)
Sb3 0.0774(4) 0.0658(3) 0.0558(3) -0.0182(2) 0.0076(2) -0.0157(3)
F13 0.179(9) 0.143(7) 0.137(7) -0.036(6) 0.027(6) 0.060(6)
F14 0.061(3) 0.110(4) 0.079(3) 0.005(3) -0.006(2) -0.015(3)
F15 0.243(11) 0.139(7) 0.121(6) -0.047(5) -0.049(7) -0.074(7)
F16 0.41(2) 0.35(2) 0.174(11) 0.037(12) -0.136(14) -0.29(2)
F17 0.262(14) 0.158(8) 0.119(7) 0.047(6) 0.049(8) -0.023(8)
F18 0.167(10) 0.261(15) 0.218(13) 0.027(11) 0.095(9) 0.111(10)
Sb4 0.0727(7) 0.1970(17) 0.0440(5) -0.0401(8) 0.0089(5) -0.0618(9)
F19 0.137(10) 0.38(3) 0.175(12) -0.173(16) 0.062(9) -0.152(14)
F20 0.109(8) 0.36(2) 0.081(6) -0.057(10) -0.013(6) -0.066(11)
F21 0.125(9) 0.192(13) 0.152(11) -0.073(10) 0.046(8) -0.053(9)
Sb5 0.306(3) 0.253(3) 0.280(3) -0.161(3) -0.166(3) 0.146(3)
F22 0.22(2) 0.34(4) 0.43(5) -0.18(4) -0.14(3) 0.00(2)
F23 0.133(12) 0.079(8) 0.181(19) -0.089(11) -0.034(11) 0.033(8)
F24 0.43(3) 0.108(8) 0.115(9) -0.081(8) 0.049(14) -0.052(14)
F25 0.18(3) 0.27(4) 0.17(3) -0.03(3) -0.02(2) 0.13(3)
F26 0.29(4) 0.34(4) 0.38(5) -0.15(4) -0.04(4) 0.10(3)
F27 0.60(7) 0.149(16) 0.119(13) -0.042(11) -0.03(2) -0.17(3)
F28 0.17(3) 0.22(4) 0.18(3) -0.03(3) -0.07(3) 0.10(3)
F29 0.40(5) 0.57(7) 0.63(8) 0.08(6) -0.12(6) 0.16(5)
Cl1 0.145(4) 0.138(4) 0.373(12) -0.120(6) -0.022(6) -0.020(3)
Cl2 0.147(5) 0.269(10) 0.73(3) -0.338(15) 0.038(10) -0.074(6)
C5 0.17(2) 0.147(18) 0.52(7) 0.05(3) -0.22(3) -0.061(16)
Cl3 1.45(14) 0.95(8) 0.65(6) -0.55(7) 0.70(9) -0.85(10)
Cl3A 0.73(18) 0.39(9) 0.74(18) -0.44(12) 0.30(14) -0.38(11)
Cl4 0.165(8) 0.131(6) 0.325(16) -0.003(8) 0.054(9) -0.053(6)
Cl4A 0.34(5) 0.14(2) 0.084(14) 0.020(15) 0.02(2) -0.15(3)
C6 0.095(8) 0.063(6) 0.096(8) 0.009(5) -0.009(6) -0.023(5)
Cl5 0.55(3) 0.47(3) 0.45(3) -0.28(3) -0.12(3) -0.18(3)
Cl5A 0.081(5) 0.073(4) 0.094(5) -0.015(3) -0.015(4) -0.011(4)
Cl6 0.137(19) 1.04(16) 0.17(2) -0.07(5) 0.014(18) 0.09(4)
Cl6A 0.36(5) 1.11(16) 0.27(4) 0.16(7) 0.07(4) 0.23(7)
C7 0.139(18) 0.133(13) 0.100(11) -0.059(9) -0.085(14) 0.029(12)
Cl7 0.116(3) 0.219(6) 0.117(3) -0.015(3) -0.002(2) -0.029(3)
Cl8 0.42(3) 0.49(3) 0.171(10) 0.066(14) -0.033(14) -0.03(2)
Cl8A 0.135(12) 0.129(11) 0.091(9) 0.042(8) -0.028(8) -0.052(9)
C8 0.12(2) 0.39(7) 1.4(3) -0.43(12) 0.11(7) -0.08(3)
Cl9 0.156(12) 0.220(17) 0.26(2) -0.056(16) 0.036(12) 0.017(11)
Cl9A 0.119(7) 0.173(10) 0.145(9) -0.058(8) -0.005(6) -0.010(7)
Cl10 0.133(5) 0.189(7) 0.150(6) -0.024(5) 0.008(4) -0.047(5)
Cl11 0.157(16) 0.136(14) 0.181(18) 0.013(13) -0.098(15) -0.029(12)
C9 0.103(12) 0.173(18) 0.151(17) 0.035(14) -0.033(11) -0.035(12)
Cl12 0.119(10) 0.163(13) 0.24(2) -0.086(14) 0.012(12) -0.072(10)
Cl13 0.232(16) 0.200(14) 0.193(13) -0.055(11) -0.101(12) -0.035(12)
Cl14 0.118(6) 0.156(7) 0.112(5) 0.011(5) -0.029(5) -0.053(6)
C10 0.050(9) 0.122(15) 0.142(19) -0.035(13) 0.053(11) -0.022(9)

loop_
_atom_type_symbol
_atom_type_description
_atom_type_scat_dispersion_real
_atom_type_scat_dispersion_imag
_atom_type_scat_source
C C 0.0033 0.0016 'International Tables Vol C Tables 4.2.6.8 and 6.1.1.4'
H H 0.0000 0.0000 'International Tables Vol C Tables 4.2.6.8 and 6.1.1.4'
N N 0.0061 0.0033 'International Tables Vol C Tables 4.2.6.8 and 6.1.1.4'
F F 0.0171 0.0103 'International Tables Vol C Tables 4.2.6.8 and 6.1.1.4'
P P 0.1023 0.0942 'International Tables Vol C Tables 4.2.6.8 and 6.1.1.4'
Ru Ru -1.2594 0.8363 'International Tables Vol C Tables 4.2.6.8 and 6.1.1.4'
Pd Pd -0.9988 1.0072 'International Tables Vol C Tables 4.2.6.8 and 6.1.1.4'
Sb Sb -0.5866 1.5461 'International Tables Vol C Tables 4.2.6.8 and 6.1.1.4'
Cl Cl 0.1484 0.1585 'International Tables Vol C Tables 4.2.6.8 and 6.1.1.4'

loop_
_geom_angle_atom_site_label_1
_geom_angle_atom_site_label_2
_geom_angle_atom_site_label_3
_geom_angle
_geom_angle_site_symmetry_1
_geom_angle_site_symmetry_3
N3 Ru1 N4 77.9(3) . .
N3 Ru1 N1 162.9(2) . .
N4 Ru1 N1 92.0(2) . .
N3 Ru1 N2 88.4(3) . .
N4 Ru1 N2 85.5(2) . .
N1 Ru1 N2 77.0(3) . .
N3 Ru1 P1 105.2(2) . .
N4 Ru1 P1 176.81(18) . .
N1 Ru1 P1 85.24(14) . .
N2 Ru1 P1 95.38(17) . .
N3 Ru1 P2 97.85(19) . .
N4 Ru1 P2 92.95(15) . .
N1 Ru1 P2 96.36(15) . .
N2 Ru1 P2 173.2(2) . .
P1 Ru1 P2 85.79(6) . .
N5 Pd1 N6 77.6(3) . .
N5 Pd1 P4 100.4(2) . .
N6 Pd1 P4 176.52(18) . .
N5 Pd1 P3 176.5(2) . .
N6 Pd1 P3 99.3(2) . .
P4 Pd1 P3 82.77(6) . .
C11 P1 C21 100.7(4) . .
C11 P1 C1 107.9(4) . .
C21 P1 C1 102.2(3) . .
C11 P1 Ru1 109.4(2) . .
C21 P1 Ru1 129.1(3) . .
C1 P1 Ru1 106.01(19) . .
C31 P2 C41 98.9(4) . .
C31 P2 C2 107.2(3) . .
C41 P2 C2 105.3(3) . .
C31 P2 Ru1 113.2(2) . .
C41 P2 Ru1 123.3(3) . .
C2 P2 Ru1 107.64(18) . .
C61 P3 C51 109.6(3) . .
C61 P3 C3 109.2(3) . .
C51 P3 C3 102.7(3) . .
C61 P3 Pd1 113.7(2) . .
C51 P3 Pd1 110.3(2) . .
C3 P3 Pd1 110.7(2) . .
C71 P4 C81 107.0(3) . .
C71 P4 C4 105.7(3) . .
C81 P4 C4 106.7(3) . .
C71 P4 Pd1 109.1(2) . .
C81 P4 Pd1 115.7(2) . .
C4 P4 Pd1 112.1(2) . .
C101 N1 C105 117.5(6) . .
C101 N1 Ru1 127.3(5) . .
C105 N1 Ru1 115.2(5) . .
C106 N2 C110 117.7(7) . .
C106 N2 Ru1 115.7(5) . .
C110 N2 Ru1 126.6(7) . .
C201 N3 C205 118.2(8) . .
C201 N3 Ru1 126.2(7) . .
C205 N3 Ru1 115.0(6) . .
C210 N4 C206 119.7(7) . .
C210 N4 Ru1 125.2(5) . .
C206 N4 Ru1 114.9(6) . .
C305 N5 C301 117.4(8) . .
C305 N5 Pd1 114.3(6) . .
C301 N5 Pd1 128.0(6) . .
C306 N6 C310 119.5(8) . .
C306 N6 Pd1 113.7(6) . .
C310 N6 Pd1 126.6(7) . .
C4 C1 C2 89.6(4) . .
C4 C1 P1 117.9(5) . .
C2 C1 P1 114.9(4) . .
C4 C1 H1 110.9 . .
C2 C1 H1 110.9 . .
P1 C1 H1 110.9 . .
C3 C2 C1 88.6(4) . .
C3 C2 P2 120.9(4) . .
C1 C2 P2 114.1(4) . .
C3 C2 H2 110.5 . .
C1 C2 H2 110.5 . .
P2 C2 H2 110.5 . .
C4 C3 C2 90.0(4) . .
C4 C3 P3 111.2(4) . .
C2 C3 P3 121.4(5) . .
C4 C3 H3 110.8 . .
C2 C3 H3 110.8 . .
P3 C3 H3 110.8 . .
C3 C4 C1 89.7(4) . .
C3 C4 P4 113.6(4) . .
C1 C4 P4 116.7(5) . .
C3 C4 H4 111.7 . .
C1 C4 H4 111.7 . .
P4 C4 H4 111.7 . .
N1 C101 C102 124.0(7) . .
N1 C101 H101 118.0 . .
C102 C101 H101 118.0 . .
C103 C102 C101 117.5(9) . .
C103 C102 H102 121.2 . .
C101 C102 H102 121.2 . .
C102 C103 C104 119.9(9) . .
C102 C103 H103 120.1 . .
C104 C103 H103 120.1 . .
C103 C104 C105 120.7(7) . .
C103 C104 H104 119.7 . .
C105 C104 H104 119.7 . .
N1 C105 C104 120.4(7) . .
N1 C105 C106 116.4(7) . .
C104 C105 C106 123.1(7) . .
N2 C106 C107 121.1(8) . .
N2 C106 C105 115.4(6) . .
C107 C106 C105 123.4(9) . .
C108 C107 C106 120.1(10) . .
C108 C107 H107 120.0 . .
C106 C107 H107 120.0 . .
C107 C108 C109 119.2(8) . .
C107 C108 H108 120.4 . .
C109 C108 H108 120.4 . .
C110 C109 C108 120.1(9) . .
C110 C109 H109 119.9 . .
C108 C109 H109 119.9 . .
C109 C110 N2 121.8(11) . .
C109 C110 H110 119.1 . .
N2 C110 H110 119.1 . .
C202 C201 N3 122.4(12) . .
C202 C201 H201 118.8 . .
N3 C201 H201 118.8 . .
C201 C202 C203 120.1(13) . .
C201 C202 H202 120.0 . .
C203 C202 H202 120.0 . .
C204 C203 C202 117.4(12) . .
C204 C203 H203 121.3 . .
C202 C203 H203 121.3 . .
C203 C204 C205 124.0(13) . .
C203 C204 H204 118.0 . .
C205 C204 H204 118.0 . .
N3 C205 C204 117.7(11) . .
N3 C205 C206 117.3(7) . .
C204 C205 C206 124.9(10) . .
N4 C206 C207 119.0(9) . .
N4 C206 C205 114.4(7) . .
C207 C206 C205 126.5(8) . .
C208 C207 C206 120.9(9) . .
C208 C207 H207 119.5 . .
C206 C207 H207 119.5 . .
C207 C208 C209 119.2(9) . .
C207 C208 H208 120.4 . .
C209 C208 H208 120.4 . .
C208 C209 C210 120.0(11) . .
C208 C209 H209 120.0 . .
C210 C209 H209 120.0 . .
N4 C210 C209 121.0(9) . .
N4 C210 H210 119.5 . .
C209 C210 H210 119.5 . .
N5 C301 C302 121.2(12) . .
N5 C301 H301 119.4 . .
C302 C301 H301 119.4 . .
C303 C302 C301 121.2(14) . .
C303 C302 H302 119.4 . .
C301 C302 H302 119.4 . .
C302 C303 C304 116.0(12) . .
C302 C303 H303 122.0 . .
C304 C303 H303 122.0 . .
C305 C304 C303 122.8(15) . .
C305 C304 H304 118.6 . .
C303 C304 H304 118.6 . .
N5 C305 C304 120.6(13) . .
N5 C305 C306 114.8(7) . .
C304 C305 C306 124.6(12) . .
N6 C306 C307 117.6(12) . .
N6 C306 C305 116.9(8) . .
C307 C306 C305 125.1(11) . .
C308 C307 C306 120.9(15) . .
C308 C307 H307 119.6 . .
C306 C307 H307 119.6 . .
C307 C308 C309 118.6(13) . .
C307 C308 H308 120.7 . .
C309 C308 H308 120.7 . .
C310 C309 C308 119.4(16) . .
C310 C309 H309 120.3 . .
C308 C309 H309 120.3 . .
C309 C310 N6 123.9(14) . .
C309 C310 H310 118.0 . .
N6 C310 H310 118.0 . .
C12 C11 C16 118.5(9) . .
C12 C11 P1 117.5(9) . .
C16 C11 P1 123.2(7) . .
C11 C12 C13 117.0(15) . .
C11 C12 H12 121.5 . .
C13 C12 H12 121.5 . .
C14 C13 C12 123.0(16) . .
C14 C13 H13 118.5 . .
C12 C13 H13 118.5 . .
C13 C14 C15 119.4(13) . .
C13 C14 H14 120.3 . .
C15 C14 H14 120.3 . .
C14 C15 C16 121.1(17) . .
C14 C15 H15 119.5 . .
C16 C15 H15 119.5 . .
C11 C16 C15 121.0(12) . .
C11 C16 H16 119.5 . .
C15 C16 H16 119.5 . .
C22 C21 C26 117.7(9) . .
C22 C21 P1 122.2(9) . .
C26 C21 P1 119.6(7) . .
C21 C22 C23 119.7(14) . .
C21 C22 H22 120.2 . .
C23 C22 H22 120.2 . .
C24 C23 C22 121.2(15) . .
C24 C23 H23 119.4 . .
C22 C23 H23 119.4 . .
C25 C24 C23 120.9(14) . .
C25 C24 H24 119.5 . .
C23 C24 H24 119.5 . .
C24 C25 C26 120.6(15) . .
C24 C25 H25 119.7 . .
C26 C25 H25 119.7 . .
C21 C26 C25 119.8(12) . .
C21 C26 H26 120.1 . .
C25 C26 H26 120.1 . .
C36 C31 C32 118.4(8) . .
C36 C31 P2 127.2(5) . .
C32 C31 P2 114.2(8) . .
C31 C32 C33 118.2(12) . .
C31 C32 H32 120.9 . .
C33 C32 H32 120.9 . .
C34 C33 C32 121.8(9) . .
C34 C33 H33 119.1 . .
C32 C33 H33 119.1 . .
C33 C34 C35 119.5(10) . .
C33 C34 H34 120.3 . .
C35 C34 H34 120.3 . .
C36 C35 C34 122.3(12) . .
C36 C35 H35 118.9 . .
C34 C35 H35 118.9 . .
C35 C36 C31 119.7(8) . .
C35 C36 H36 120.2 . .
C31 C36 H36 120.2 . .
C46 C41 C42 117.7(9) . .
C46 C41 P2 123.0(7) . .
C42 C41 P2 119.2(9) . .
C43 C42 C41 120.3(12) . .
C43 C42 H42 119.9 . .
C41 C42 H42 119.9 . .
C44 C43 C42 120.3(11) . .
C44 C43 H43 119.9 . .
C42 C43 H43 119.9 . .
C45 C44 C43 120.4(10) . .
C45 C44 H44 119.8 . .
C43 C44 H44 119.8 . .
C44 C45 C46 118.9(15) . .
C44 C45 H45 120.6 . .
C46 C45 H45 120.6 . .
C41 C46 C45 122.5(12) . .
C41 C46 H46 118.8 . .
C45 C46 H46 118.8 . .
C52 C51 C56 117.9(7) . .
C52 C51 P3 119.7(6) . .
C56 C51 P3 122.3(6) . .
C53 C52 C51 120.4(9) . .
C53 C52 H52 119.8 . .
C51 C52 H52 119.8 . .
C54 C53 C52 120.3(9) . .
C54 C53 H53 119.8 . .
C52 C53 H53 119.8 . .
C53 C54 C55 121.2(9) . .
C53 C54 H54 119.4 . .
C55 C54 H54 119.4 . .
C56 C55 C54 117.5(10) . .
C56 C55 H55 121.2 . .
C54 C55 H55 121.2 . .
C55 C56 C51 122.4(9) . .
C55 C56 H56 118.8 . .
C51 C56 H56 118.8 . .
C66 C61 C62 119.6(7) . .
C66 C61 P3 122.7(6) . .
C62 C61 P3 117.7(5) . .
C63 C62 C61 121.1(7) . .
C63 C62 H62 119.5 . .
C61 C62 H62 119.5 . .
C62 C63 C64 117.9(8) . .
C62 C63 H63 121.1 . .
C64 C63 H63 121.1 . .
C65 C64 C63 122.0(8) . .
C65 C64 H64 119.0 . .
C63 C64 H64 119.0 . .
C64 C65 C66 120.2(7) . .
C64 C65 H65 119.9 . .
C66 C65 H65 119.9 . .
C61 C66 C65 119.3(8) . .
C61 C66 H66 120.3 . .
C65 C66 H66 120.3 . .
C72 C71 C76 118.1(7) . .
C72 C71 P4 122.9(5) . .
C76 C71 P4 118.9(6) . .
C71 C72 C73 120.9(9) . .
C71 C72 H72 119.5 . .
C73 C72 H72 119.5 . .
C74 C73 C72 118.3(11) . .
C74 C73 H73 120.8 . .
C72 C73 H73 120.8 . .
C75 C74 C73 121.0(9) . .
C75 C74 H74 119.5 . .
C73 C74 H74 119.5 . .
C76 C75 C74 120.4(9) . .
C76 C75 H75 119.8 . .
C74 C75 H75 119.8 . .
C75 C76 C71 121.2(9) . .
C75 C76 H76 119.4 . .
C71 C76 H76 119.4 . .
C82 C81 C86 120.6(6) . .
C82 C81 P4 121.6(6) . .
C86 C81 P4 117.9(5) . .
C81 C82 C83 119.8(8) . .
C81 C82 H82 120.1 . .
C83 C82 H82 120.1 . .
C84 C83 C82 119.6(8) . .
C84 C83 H83 120.2 . .
C82 C83 H83 120.2 . .
C83 C84 C85 120.9(7) . .
C83 C84 H84 119.6 . .
C85 C84 H84 119.6 . .
C86 C85 C84 119.6(9) . .
C86 C85 H85 120.2 . .
C84 C85 H85 120.2 . .
C85 C86 C81 119.3(7) . .
C85 C86 H86 120.3 . .
C81 C86 H86 120.3 . .
F3 Sb1 F5 90.0(8) . .
F3 Sb1 F2 177.5(9) . .
F5 Sb1 F2 91.6(9) . .
F3 Sb1 F6 88.9(8) . .
F5 Sb1 F6 177.4(6) . .
F2 Sb1 F6 89.4(9) . .
F3 Sb1 F4 92.6(8) . .
F5 Sb1 F4 86.8(5) . .
F2 Sb1 F4 85.5(6) . .
F6 Sb1 F4 90.8(7) . .
F3 Sb1 F1 94.1(8) . .
F5 Sb1 F1 92.8(5) . .
F2 Sb1 F1 87.8(5) . .
F6 Sb1 F1 89.7(6) . .
F4 Sb1 F1 173.3(6) . .
F12 Sb2 F11 100.2(9) . .
F12 Sb2 F10 97.1(14) . .
F11 Sb2 F10 93.2(8) . .
F12 Sb2 F8 76.1(13) . .
F11 Sb2 F8 90.1(8) . .
F10 Sb2 F8 172.8(15) . .
F12 Sb2 F9 91.6(8) . .
F11 Sb2 F9 166.7(8) . .
F10 Sb2 F9 91.3(10) . .
F8 Sb2 F9 86.9(9) . .
F12 Sb2 F7 168.0(14) . .
F11 Sb2 F7 80.8(9) . .
F10 Sb2 F7 94.9(14) . .
F8 Sb2 F7 92.0(15) . .
F9 Sb2 F7 86.4(8) . .
F26 F7 Sb2 128.9(16) . .
F25 F9 Sb2 133.7(16) . .
F18 Sb3 F16 89.4(11) . .
F18 Sb3 F17 88.3(6) . .
F16 Sb3 F17 96.9(7) . .
F18 Sb3 F15 91.5(8) . .
F16 Sb3 F15 172.7(5) . .
F17 Sb3 F15 90.4(6) . .
F18 Sb3 F13 173.2(8) . .
F16 Sb3 F13 96.8(9) . .
F17 Sb3 F13 93.7(5) . .
F15 Sb3 F13 82.0(6) . .
F18 Sb3 F14 90.0(5) . .
F16 Sb3 F14 84.6(4) . .
F17 Sb3 F14 177.7(5) . .
F15 Sb3 F14 88.1(4) . .
F13 Sb3 F14 87.8(4) . .
F20 Sb4 F20 179.998(1) 2_755 .
F20 Sb4 F19 90.4(8) 2_755 .
F20 Sb4 F19 89.6(8) . .
F20 Sb4 F19 89.6(8) 2_755 2_755
F20 Sb4 F19 90.4(8) . 2_755
F19 Sb4 F19 179.998(1) . 2_755
F20 Sb4 F21 88.9(7) 2_755 .
F20 Sb4 F21 91.1(7) . .
F19 Sb4 F21 89.0(7) . .
F19 Sb4 F21 91.0(7) 2_755 .
F20 Sb4 F21 91.1(7) 2_755 2_755
F20 Sb4 F21 88.9(7) . 2_755
F19 Sb4 F21 91.0(7) . 2_755
F19 Sb4 F21 89.0(7) 2_755 2_755
F21 Sb4 F21 179.998(1) . 2_755
F23 Sb5 F27 17(2) . .
F23 Sb5 F22 114.4(16) . .
F27 Sb5 F22 132(2) . .
F23 Sb5 F26 135.0(19) . .
F27 Sb5 F26 120(2) . .
F22 Sb5 F26 107(2) . .
F23 Sb5 F28 51(2) . .
F27 Sb5 F28 66(2) . .
F22 Sb5 F28 68(2) . .
F26 Sb5 F28 174(3) . .
F23 Sb5 F29 104(3) . .
F27 Sb5 F29 97(3) . .
F22 Sb5 F29 99(3) . .
F26 Sb5 F29 86(2) . .
F28 Sb5 F29 91(2) . .
F23 Sb5 F25 81.0(17) . .
F27 Sb5 F25 87.4(18) . .
F22 Sb5 F25 80(2) . .
F26 Sb5 F25 90(2) . .
F28 Sb5 F25 92.8(17) . .
F29 Sb5 F25 175(3) . .
F23 Sb5 F24 120.2(14) . .
F27 Sb5 F24 118.8(11) . .
F22 Sb5 F24 73.6(17) . .
F26 Sb5 F24 87.1(19) . .
F28 Sb5 F24 87.7(19) . .
F29 Sb5 F24 26(3) . .
F25 Sb5 F24 151.2(17) . .
Sb5 F23 F28 86(2) . .
F29 F24 Sb5 68.2(18) . .
F9 F25 Sb5 120(2) . .
F7 F26 Sb5 141(3) . .
F24 F29 Sb5 86(3) . .
Cl1 C5 Cl2 120.5(14) . .
Cl1 C5 H5A 106.00 . .
Cl2 C5 H5A 107.2 . .
Cl1 C5 H5B 107.2 . .
Cl2 C5 H5B 107.2 . .
H5A C5 H5B 106.8 . .
Cl6A Cl3A Cl5A 47(4) . .
Cl3 C6 Cl4A 111(2) . .
Cl3 C6 Cl4 132.5(17) . .
Cl4A C6 Cl4 116.1(18) . .
C7 Cl5A Cl5 97(3) . .
Cl6A Cl5A Cl5 118(5) . .
C7 Cl5A Cl3A 75(6) . .
Cl6A Cl5A Cl3A 66(6) . .
Cl5 Cl5A Cl3A 127(5) . .
C7 Cl5A Cl6 85(3) . .
Cl6A Cl5A Cl6 75(3) . .
Cl5 Cl5A Cl6 110(3) . .
Cl3A Cl5A Cl6 121(6) . .
C7 Cl6A Cl3A 75(6) . .
Cl5A Cl6A Cl3A 67(4) . .
C7 Cl6A Cl6 73(7) . .
Cl5A Cl6A Cl6 65(4) . .
Cl3A Cl6A Cl6 115(5) . .
Cl3A Cl6A Cl5 87(5) . .
Cl6 Cl6A Cl5 77(4) . .
Cl5A C7 Cl6A 140(8) . .
Cl5A C7 Cl3A 82(5) . .
Cl6A C7 Cl3A 78(9) . .
Cl5A C7 Cl5 62(2) . .
Cl6A C7 Cl5 157(8) . .
Cl3A C7 Cl5 117(6) . .
Cl5A C7 Cl6 76(4) . .
Cl6A C7 Cl6 85(6) . .
Cl3A C7 Cl6 120(5) . .
Cl5 C7 Cl6 100(3) . .
Cl8A Cl8 C8 75.4(17) . .
Cl8 Cl8A C8 76.0(16) . .
Cl7 C8 Cl8A 118(3) . .
Cl7 C8 Cl8 106(2) . .
Cl9A Cl9 C9 63.7(11) . .
Cl9 Cl9A Cl11 120.7(15) . .
Cl9 Cl9A C9 72.1(11) . .
Cl11 Cl9A C9 58.4(12) . .
C9 Cl10 Cl11 45.7(9) . .
Cl9A Cl11 C9 63.9(13) . .
Cl9A Cl11 Cl13 130.4(18) . .
C9 Cl11 Cl13 164.9(18) . .
Cl9A Cl11 Cl10 89.4(10) . .
Cl13 Cl11 Cl10 130.9(12) . .
Cl10 C9 Cl11 90.4(15) . .
Cl10 C9 Cl9A 114.9(11) . .
Cl11 C9 Cl9A 57.7(12) . .
Cl10 C9 Cl9 96.4(12) . .
Cl11 C9 Cl9 96.0(14) . .
Cl14 Cl13 Cl11 148.8(15) . .
C10 Cl13 Cl11 168.3(15) . .
C10 Cl14 Cl13 90(2) . .
C10 Cl14 Cl12 60.8(17) . .
Cl13 Cl14 Cl12 118.0(12) . .
Cl14 C10 Cl13 54.4(14) . .
Cl14 C10 Cl12 89.5(18) . .
Cl13 C10 Cl12 115.5(15) . .

loop_
_geom_bond_atom_site_label_1
_geom_bond_atom_site_label_2
_geom_bond_distance
_geom_bond_site_symmetry_2
Ru1 N3 2.079(7) .
Ru1 N4 2.110(6) .
Ru1 N1 2.112(6) .
Ru1 N2 2.129(6) .
Ru1 P1 2.3089(19) .
Ru1 P2 2.3311(17) .
Pd1 N5 2.102(6) .
Pd1 N6 2.103(6) .
Pd1 P4 2.2623(18) .
Pd1 P3 2.2661(19) .
P1 C11 1.804(8) .
P1 C21 1.827(9) .
P1 C1 1.872(6) .
P2 C31 1.836(8) .
P2 C41 1.849(8) .
P2 C2 1.888(6) .
P3 C61 1.800(7) .
P3 C51 1.805(7) .
P3 C3 1.839(6) .
P4 C71 1.798(6) .
P4 C81 1.828(6) .
P4 C4 1.841(6) .
N1 C101 1.322(9) .
N1 C105 1.361(8) .
N2 C106 1.348(11) .
N2 C110 1.376(11) .
N3 C201 1.352(13) .
N3 C205 1.354(11) .
N4 C210 1.324(11) .
N4 C206 1.367(10) .
N5 C305 1.333(12) .
N5 C301 1.350(12) .
N6 C306 1.309(12) .
N6 C310 1.340(12) .
C1 C4 1.555(8) .
C1 C2 1.573(7) .
C1 H1 0.9900 .
C2 C3 1.565(9) .
C2 H2 0.9900 .
C3 C4 1.553(8) .
C3 H3 0.9900 .
C4 H4 0.9900 .
C101 C102 1.429(12) .
C101 H101 0.9400 .
C102 C103 1.346(13) .
C102 H102 0.9400 .
C103 C104 1.359(14) .
C103 H103 0.9400 .
C104 C105 1.408(13) .
C104 H104 0.9400 .
C105 C106 1.456(12) .
C106 C107 1.399(10) .
C107 C108 1.352(16) .
C107 H107 0.9400 .
C108 C109 1.365(17) .
C108 H108 0.9400 .
C109 C110 1.362(13) .
C109 H109 0.9400 .
C110 H110 0.9400 .
C201 C202 1.341(16) .
C201 H201 0.9400 .
C202 C203 1.37(2) .
C202 H202 0.9400 .
C203 C204 1.30(2) .
C203 H203 0.9400 .
C204 C205 1.395(14) .
C204 H204 0.9400 .
C205 C206 1.443(14) .
C206 C207 1.412(13) .
C207 C208 1.333(17) .
C207 H207 0.9400 .
C208 C209 1.357(16) .
C208 H208 0.9400 .
C209 C210 1.397(12) .
C209 H209 0.9400 .
C210 H210 0.9400 .
C301 C302 1.374(15) .
C301 H301 0.9400 .
C302 C303 1.32(2) .
C302 H302 0.9400 .
C303 C304 1.36(3) .
C303 H303 0.9400 .
C304 C305 1.345(17) .
C304 H304 0.9400 .
C305 C306 1.483(15) .
C306 C307 1.444(17) .
C307 C308 1.34(2) .
C307 H307 0.9400 .
C308 C309 1.35(3) .
C308 H308 0.9400 .
C309 C310 1.327(17) .
C309 H309 0.9400 .
C310 H310 0.9400 .
C11 C12 1.384(14) .
C11 C16 1.384(17) .
C12 C13 1.47(2) .
C12 H12 0.9400 .
C13 C14 1.32(4) .
C13 H13 0.9400 .
C14 C15 1.34(3) .
C14 H14 0.9400 .
C15 C16 1.413(12) .
C15 H15 0.9400 .
C16 H16 0.9400 .
C21 C22 1.369(14) .
C21 C26 1.394(15) .
C22 C23 1.43(2) .
C22 H22 0.9400 .
C23 C24 1.33(2) .
C23 H23 0.9400 .
C24 C25 1.31(2) .
C24 H24 0.9400 .
C25 C26 1.441(17) .
C25 H25 0.9400 .
C26 H26 0.9400 .
C31 C36 1.391(12) .
C31 C32 1.409(11) .
C32 C33 1.41(2) .
C32 H32 0.9400 .
C33 C34 1.32(2) .
C33 H33 0.9400 .
C34 C35 1.365(17) .
C34 H34 0.9400 .
C35 C36 1.359(13) .
C35 H35 0.9400 .
C36 H36 0.9400 .
C41 C46 1.331(16) .
C41 C42 1.389(14) .
C42 C43 1.384(15) .
C42 H42 0.9400 .
C43 C44 1.35(2) .
C43 H43 0.9400 .
C44 C45 1.34(2) .
C44 H44 0.9400 .
C45 C46 1.402(14) .
C45 H45 0.9400 .
C46 H46 0.9400 .
C51 C52 1.387(11) .
C51 C56 1.389(11) .
C52 C53 1.385(14) .
C52 H52 0.9400 .
C53 C54 1.347(16) .
C53 H53 0.9400 .
C54 C55 1.404(16) .
C54 H54 0.9400 .
C55 C56 1.374(14) .
C55 H55 0.9400 .
C56 H56 0.9400 .
C61 C66 1.383(9) .
C61 C62 1.389(11) .
C62 C63 1.372(11) .
C62 H62 0.9400 .
C63 C64 1.403(13) .
C63 H63 0.9400 .
C64 C65 1.334(15) .
C64 H64 0.9400 .
C65 C66 1.396(12) .
C65 H65 0.9400 .
C66 H66 0.9400 .
C71 C72 1.368(12) .
C71 C76 1.400(10) .
C72 C73 1.417(13) .
C72 H72 0.9400 .
C73 C74 1.371(17) .
C73 H73 0.9400 .
C74 C75 1.365(17) .
C74 H74 0.9400 .
C75 C76 1.356(14) .
C75 H75 0.9400 .
C76 H76 0.9400 .
C81 C82 1.369(10) .
C81 C86 1.387(11) .
C82 C83 1.386(11) .
C82 H82 0.9400 .
C83 C84 1.352(15) .
C83 H83 0.9400 .
C84 C85 1.391(14) .
C84 H84 0.9400 .
C85 C86 1.369(11) .
C85 H85 0.9400 .
C86 H86 0.9400 .
Sb1 F3 1.840(13) .
Sb1 F5 1.840(11) .
Sb1 F2 1.868(11) .
Sb1 F6 1.875(12) .
Sb1 F4 1.888(11) .
Sb1 F1 1.889(8) .
Sb2 F12 1.726(18) .
Sb2 F11 1.745(9) .
Sb2 F10 1.771(18) .
Sb2 F8 1.81(2) .
Sb2 F9 1.883(12) .
Sb2 F7 1.90(2) .
F7 F26 1.67(5) .
F9 F25 1.70(4) .
Sb3 F18 1.787(9) .
Sb3 F16 1.811(19) .
Sb3 F17 1.872(8) .
Sb3 F15 1.872(8) .
Sb3 F13 1.893(8) .
Sb3 F14 1.906(5) .
Sb4 F20 1.842(12) 2_755
Sb4 F20 1.842(12) .
Sb4 F19 1.873(14) .
Sb4 F19 1.873(14) 2_755
Sb4 F21 1.875(14) .
Sb4 F21 1.875(14) 2_755
Sb5 F23 1.209(15) .
Sb5 F27 1.46(2) .
Sb5 F22 1.50(2) .
Sb5 F26 1.74(4) .
Sb5 F28 1.78(4) .
Sb5 F29 1.80(2) .
Sb5 F25 1.83(4) .
Sb5 F24 1.932(14) .
F23 F28 1.39(6) .
F24 F29 0.85(9) .
Cl1 C5 1.52(3) .
Cl2 C5 1.75(4) .
C5 H5A 0.9800 .
C5 H5B 0.9800 .

loop_
_geom_torsion_atom_site_label_1
_geom_torsion_atom_site_label_2
_geom_torsion_atom_site_label_3
_geom_torsion_atom_site_label_4
_geom_torsion
N3 Ru1 P1 C11 -116.6(4)
N1 Ru1 P1 C11 49.6(4)
N2 Ru1 P1 C11 -26.9(4)
P2 Ru1 P1 C11 146.4(4)
N3 Ru1 P1 C21 6.1(4)
N1 Ru1 P1 C21 172.4(4)
N2 Ru1 P1 C21 95.9(4)
P2 Ru1 P1 C21 -90.9(4)
N3 Ru1 P1 C1 127.3(3)
N1 Ru1 P1 C1 -66.4(3)
N2 Ru1 P1 C1 -142.9(3)
P2 Ru1 P1 C1 30.3(2)
N3 Ru1 P2 C31 112.7(3)
N4 Ru1 P2 C31 34.6(3)
N1 Ru1 P2 C31 -57.8(3)
P1 Ru1 P2 C31 -142.5(3)
N3 Ru1 P2 C41 -6.3(4)
N4 Ru1 P2 C41 -84.4(4)
N1 Ru1 P2 C41 -176.8(4)
P1 Ru1 P2 C41 98.5(4)
N3 Ru1 P2 C2 -129.0(3)
N4 Ru1 P2 C2 152.8(3)
N1 Ru1 P2 C2 60.5(3)
P1 Ru1 P2 C2 -24.2(2)
N6 Pd1 P3 C61 -31.6(3)
P4 Pd1 P3 C61 151.2(2)
N6 Pd1 P3 C51 92.0(3)
P4 Pd1 P3 C51 -85.2(3)
N6 Pd1 P3 C3 -155.0(3)
P4 Pd1 P3 C3 27.8(2)
N5 Pd1 P4 C71 -84.6(3)
P3 Pd1 P4 C71 97.0(2)
N5 Pd1 P4 C81 36.1(3)
P3 Pd1 P4 C81 -142.3(2)
N5 Pd1 P4 C4 158.8(3)
P3 Pd1 P4 C4 -19.6(2)
N3 Ru1 N1 C101 -149.9(8)
N4 Ru1 N1 C101 -96.9(5)
N2 Ru1 N1 C101 178.2(6)
P1 Ru1 N1 C101 81.5(5)
P2 Ru1 N1 C101 -3.7(5)
N3 Ru1 N1 C105 28.6(10)
N4 Ru1 N1 C105 81.6(4)
N2 Ru1 N1 C105 -3.3(4)
P1 Ru1 N1 C105 -100.0(4)
P2 Ru1 N1 C105 174.8(4)
N3 Ru1 N2 C106 -169.4(5)
N4 Ru1 N2 C106 -91.4(5)
N1 Ru1 N2 C106 1.7(5)
P1 Ru1 N2 C106 85.5(5)
N3 Ru1 N2 C110 11.0(7)
N4 Ru1 N2 C110 89.0(7)
N1 Ru1 N2 C110 -177.9(7)
P1 Ru1 N2 C110 -94.0(6)
N4 Ru1 N3 C201 -169.5(8)
N1 Ru1 N3 C201 -114.8(10)
N2 Ru1 N3 C201 -83.8(8)
P1 Ru1 N3 C201 11.4(8)
P2 Ru1 N3 C201 99.1(7)
N4 Ru1 N3 C205 1.5(5)
N1 Ru1 N3 C205 56.2(11)
N2 Ru1 N3 C205 87.2(6)
P1 Ru1 N3 C205 -177.6(5)
P2 Ru1 N3 C205 -89.9(5)
N3 Ru1 N4 C210 179.5(6)
N1 Ru1 N4 C210 13.4(6)
N2 Ru1 N4 C210 90.2(6)
P2 Ru1 N4 C210 -83.1(6)
N3 Ru1 N4 C206 -4.8(5)
N1 Ru1 N4 C206 -170.9(5)
N2 Ru1 N4 C206 -94.0(5)
P2 Ru1 N4 C206 92.6(4)
N6 Pd1 N5 C305 12.7(5)
P4 Pd1 N5 C305 -170.3(5)
N6 Pd1 N5 C301 -173.1(8)
P4 Pd1 N5 C301 4.0(7)
N5 Pd1 N6 C306 -14.4(6)
P3 Pd1 N6 C306 163.8(5)
N5 Pd1 N6 C310 171.2(8)
P3 Pd1 N6 C310 -10.7(8)
C11 P1 C1 C4 106.8(5)
C21 P1 C1 C4 1.1(5)
Ru1 P1 C1 C4 -136.1(4)
C11 P1 C1 C2 -149.4(5)
C21 P1 C1 C2 104.9(5)
Ru1 P1 C1 C2 -32.3(5)
C4 C1 C2 C3 11.0(5)
P1 C1 C2 C3 -109.9(4)
C4 C1 C2 P2 134.5(5)
P1 C1 C2 P2 13.5(6)
C31 P2 C2 C3 -123.0(5)
C41 P2 C2 C3 -18.3(6)
Ru1 P2 C2 C3 115.0(4)
C31 P2 C2 C1 133.4(5)
C41 P2 C2 C1 -121.9(5)
Ru1 P2 C2 C1 11.3(5)
C1 C2 C3 C4 -11.0(5)
P2 C2 C3 C4 -128.5(5)
C1 C2 C3 P3 -126.1(5)
P2 C2 C3 P3 116.4(5)
C61 P3 C3 C4 -157.8(5)
C51 P3 C3 C4 85.8(5)
Pd1 P3 C3 C4 -31.9(5)
C61 P3 C3 C2 -54.1(5)
C51 P3 C3 C2 -170.5(5)
Pd1 P3 C3 C2 71.8(5)
C2 C3 C4 C1 11.1(5)
P3 C3 C4 C1 135.1(4)
C2 C3 C4 P4 -108.1(5)
P3 C3 C4 P4 16.0(6)
C2 C1 C4 C3 -11.1(5)
P1 C1 C4 C3 107.2(5)
C2 C1 C4 P4 105.4(5)
P1 C1 C4 P4 -136.4(4)
C71 P4 C4 C3 -112.6(5)
C81 P4 C4 C3 133.7(5)
Pd1 P4 C4 C3 6.1(5)
C71 P4 C4 C1 145.1(5)
C81 P4 C4 C1 31.5(5)
Pd1 P4 C4 C1 -96.2(4)
C105 N1 C101 C102 -1.6(10)
Ru1 N1 C101 C102 176.9(6)
N1 C101 C102 C103 -0.4(12)
C101 C102 C103 C104 2.1(14)
C102 C103 C104 C105 -1.9(14)
C101 N1 C105 C104 1.9(9)
Ru1 N1 C105 C104 -176.8(5)
C101 N1 C105 C106 -176.8(6)
Ru1 N1 C105 C106 4.5(7)
C103 C104 C105 N1 -0.2(12)
C103 C104 C105 C106 178.4(8)
C110 N2 C106 C107 3.0(10)
Ru1 N2 C106 C107 -176.6(6)
C110 N2 C106 C105 179.8(6)
Ru1 N2 C106 C105 0.2(8)
N1 C105 C106 N2 -3.1(9)
C104 C105 C106 N2 178.2(7)
N1 C105 C106 C107 173.5(7)
C104 C105 C106 C107 -5.1(11)
N2 C106 C107 C108 -0.5(12)
C105 C106 C107 C108 -177.0(8)
C106 C107 C108 C109 -2.0(15)
C107 C108 C109 C110 2.0(16)
C108 C109 C110 N2 0.6(15)
C106 N2 C110 C109 -3.0(12)
Ru1 N2 C110 C109 176.5(7)
C205 N3 C201 C202 2.2(16)
Ru1 N3 C201 C202 172.9(11)
N3 C201 C202 C203 1(2)
C201 C202 C203 C204 -5(3)
C202 C203 C204 C205 5(2)
C201 N3 C205 C204 -2.3(13)
Ru1 N3 C205 C204 -174.1(8)
C201 N3 C205 C206 173.7(8)
Ru1 N3 C205 C206 1.9(9)
C203 C204 C205 N3 -1.1(19)
C203 C204 C205 C206 -176.8(13)
C210 N4 C206 C207 -0.4(10)
Ru1 N4 C206 C207 -176.4(6)
C210 N4 C206 C205 -176.9(7)
Ru1 N4 C206 C205 7.1(7)
N3 C205 C206 N4 -6.0(10)
C204 C205 C206 N4 169.6(9)
N3 C205 C206 C207 177.8(8)
C204 C205 C206 C207 -6.6(14)
N4 C206 C207 C208 0.8(13)
C205 C206 C207 C208 176.8(9)
C206 C207 C208 C209 -2.5(15)
C207 C208 C209 C210 3.8(15)
C206 N4 C210 C209 1.7(11)
Ru1 N4 C210 C209 177.3(6)
C208 C209 C210 N4 -3.5(14)
C305 N5 C301 C302 -0.9(14)
Pd1 N5 C301 C302 -175.0(9)
N5 C301 C302 C303 8(2)
C301 C302 C303 C304 -10(2)
C302 C303 C304 C305 6(2)
C301 N5 C305 C304 -3.2(13)
Pd1 N5 C305 C304 171.7(8)
C301 N5 C305 C306 175.8(7)
Pd1 N5 C305 C306 -9.3(8)
C303 C304 C305 N5 0.8(19)
C303 C304 C305 C306 -178.1(13)
C310 N6 C306 C307 3.2(12)
Pd1 N6 C306 C307 -171.7(7)
C310 N6 C306 C305 -171.0(8)
Pd1 N6 C306 C305 14.1(9)
N5 C305 C306 N6 -3.3(10)
C304 C305 C306 N6 175.6(10)
N5 C305 C306 C307 -177.0(9)
C304 C305 C306 C307 1.9(15)
N6 C306 C307 C308 -1.2(16)
C305 C306 C307 C308 172.4(11)
C306 C307 C308 C309 -2(2)
C307 C308 C309 C310 3(2)
C308 C309 C310 N6 -1(2)
C306 N6 C310 C309 -2.3(16)
Pd1 N6 C310 C309 171.8(10)
C21 P1 C11 C12 -62.0(7)
C1 P1 C11 C12 -168.7(6)
Ru1 P1 C11 C12 76.5(7)
C21 P1 C11 C16 128.0(7)
C1 P1 C11 C16 21.2(7)
Ru1 P1 C11 C16 -93.6(6)
C16 C11 C12 C13 1.4(12)
P1 C11 C12 C13 -169.1(7)
C11 C12 C13 C14 -1.2(18)
C12 C13 C14 C15 1(2)
C13 C14 C15 C16 -1(2)
C12 C11 C16 C15 -1.7(12)
P1 C11 C16 C15 168.3(7)
C14 C15 C16 C11 1.5(15)
C11 P1 C21 C22 -13.8(8)
C1 P1 C21 C22 97.3(7)
Ru1 P1 C21 C22 -139.9(6)
C11 P1 C21 C26 174.4(7)
C1 P1 C21 C26 -74.4(7)
Ru1 P1 C21 C26 48.3(8)
C26 C21 C22 C23 -1.4(14)
P1 C21 C22 C23 -173.3(8)
C21 C22 C23 C24 0.0(19)
C22 C23 C24 C25 1(2)
C23 C24 C25 C26 -1(2)
C22 C21 C26 C25 1.7(13)
P1 C21 C26 C25 173.8(7)
C24 C25 C26 C21 -0.5(17)
C41 P2 C31 C36 -127.5(7)
C2 P2 C31 C36 -18.3(7)
Ru1 P2 C31 C36 100.2(6)
C41 P2 C31 C32 56.8(8)
C2 P2 C31 C32 166.0(7)
Ru1 P2 C31 C32 -75.5(7)
C36 C31 C32 C33 -3.8(14)
P2 C31 C32 C33 172.3(9)
C31 C32 C33 C34 4(2)
C32 C33 C34 C35 0(2)
C33 C34 C35 C36 -4.0(19)
C34 C35 C36 C31 3.8(15)
C32 C31 C36 C35 0.2(12)
P2 C31 C36 C35 -175.4(7)
C31 P2 C41 C46 -142.0(9)
C2 P2 C41 C46 107.3(8)
Ru1 P2 C41 C46 -16.5(10)
C31 P2 C41 C42 35.8(9)
C2 P2 C41 C42 -74.9(9)
Ru1 P2 C41 C42 161.3(7)
C46 C41 C42 C43 -0.6(18)
P2 C41 C42 C43 -178.6(11)
C41 C42 C43 C44 1(2)
C42 C43 C44 C45 -1(3)
C43 C44 C45 C46 0(2)
C42 C41 C46 C45 -0.4(17)
P2 C41 C46 C45 177.5(10)
C44 C45 C46 C41 1(2)
C61 P3 C51 C52 109.9(7)
C3 P3 C51 C52 -134.1(6)
Pd1 P3 C51 C52 -16.0(7)
C61 P3 C51 C56 -70.6(7)
C3 P3 C51 C56 45.5(7)
Pd1 P3 C51 C56 163.5(6)
C56 C51 C52 C53 -0.5(13)
P3 C51 C52 C53 179.1(8)
C51 C52 C53 C54 -1.9(17)
C52 C53 C54 C55 4.6(19)
C53 C54 C55 C56 -4.9(18)
C54 C55 C56 C51 2.5(16)
C52 C51 C56 C55 0.1(14)
P3 C51 C56 C55 -179.4(8)
C51 P3 C61 C66 4.4(7)
C3 P3 C61 C66 -107.4(6)
Pd1 P3 C61 C66 128.4(5)
C51 P3 C61 C62 -171.6(5)
C3 P3 C61 C62 76.6(6)
Pd1 P3 C61 C62 -47.6(5)
C66 C61 C62 C63 1.4(10)
P3 C61 C62 C63 177.5(6)
C61 C62 C63 C64 -1.8(11)
C62 C63 C64 C65 1.7(13)
C63 C64 C65 C66 -1.2(14)
C62 C61 C66 C65 -0.8(11)
P3 C61 C66 C65 -176.7(6)
C64 C65 C66 C61 0.7(13)
C81 P4 C71 C72 79.5(7)
C4 P4 C71 C72 -34.0(7)
Pd1 P4 C71 C72 -154.6(6)
C81 P4 C71 C76 -97.0(6)
C4 P4 C71 C76 149.5(6)
Pd1 P4 C71 C76 28.9(6)
C76 C71 C72 C73 -1.2(12)
P4 C71 C72 C73 -177.8(7)
C71 C72 C73 C74 -0.2(15)
C72 C73 C74 C75 1.4(16)
C73 C74 C75 C76 -1.0(17)
C74 C75 C76 C71 -0.6(15)
C72 C71 C76 C75 1.7(13)
P4 C71 C76 C75 178.3(7)
C71 P4 C81 C82 -19.2(7)
C4 P4 C81 C82 93.6(7)
Pd1 P4 C81 C82 -141.0(6)
C71 P4 C81 C86 160.2(6)
C4 P4 C81 C86 -87.0(6)
Pd1 P4 C81 C86 38.5(6)
C86 C81 C82 C83 0.3(13)
P4 C81 C82 C83 179.7(8)
C81 C82 C83 C84 -2.9(16)
C82 C83 C84 C85 5.0(17)
C83 C84 C85 C86 -4.6(16)
C84 C85 C86 C81 2.0(14)
C82 C81 C86 C85 0.1(12)
P4 C81 C86 C85 -179.4(7)
F12 Sb2 F7 F26 79(5)
F11 Sb2 F7 F26 174(3)
F10 Sb2 F7 F26 -93(3)
F8 Sb2 F7 F26 85(3)
F9 Sb2 F7 F26 -2(3)
F12 Sb2 F9 F25 -133(3)
F11 Sb2 F9 F25 20(5)
F10 Sb2 F9 F25 130(3)
F8 Sb2 F9 F25 -57(3)
F7 Sb2 F9 F25 35(3)
F27 Sb5 F23 F28 -148(8)
F22 Sb5 F23 F28 26(3)
F26 Sb5 F23 F28 -178(3)
F29 Sb5 F23 F28 -80(3)
F25 Sb5 F23 F28 101(2)
F24 Sb5 F23 F28 -58(2)
F23 Sb5 F24 F29 -56(6)
F27 Sb5 F24 F29 -36(6)
F22 Sb5 F24 F29 -165(6)
F26 Sb5 F24 F29 86(6)
F28 Sb5 F24 F29 -98(6)
F25 Sb5 F24 F29 171(5)
Sb2 F9 F25 Sb5 -66(5)
F23 Sb5 F25 F9 175(3)
F27 Sb5 F25 F9 159(3)
F22 Sb5 F25 F9 -68(3)
F26 Sb5 F25 F9 39(3)
F28 Sb5 F25 F9 -135(3)
F24 Sb5 F25 F9 -44(5)
Sb2 F7 F26 Sb5 -2(7)
F23 Sb5 F26 F7 -93(5)
F27 Sb5 F26 F7 -103(5)
F22 Sb5 F26 F7 63(5)
F29 Sb5 F26 F7 161(6)
F25 Sb5 F26 F7 -16(5)
F24 Sb5 F26 F7 135(5)
F27 Sb5 F28 F23 10(2)
F22 Sb5 F28 F23 -154(3)
F29 Sb5 F28 F23 107(3)
F25 Sb5 F28 F23 -76(2)
F24 Sb5 F28 F23 132.8(18)
F23 Sb5 F29 F24 132(5)
F27 Sb5 F29 F24 148(5)
F22 Sb5 F29 F24 14(6)
F26 Sb5 F29 F24 -92(5)
F28 Sb5 F29 F24 82(5)
Cl4A Cl3 C6 Cl4 -176(5)
Cl3 Cl4A C6 Cl4 177(4)
Cl6A Cl5 Cl5A C7 3(6)
C7 Cl5 Cl5A Cl6A -3(6)
C7 Cl5 Cl5A Cl3A 76(7)
Cl6A Cl5 Cl5A Cl3A 80(6)
C7 Cl5 Cl5A Cl6 -87(3)
Cl6A Cl5 Cl5A Cl6 -84(4)
Cl6A Cl3A Cl5A C7 -20(4)
C7 Cl3A Cl5A Cl6A 20(4)
C7 Cl3A Cl5A Cl5 -87(5)
Cl6A Cl3A Cl5A Cl5 -108(6)
C7 Cl3A Cl5A Cl6 74(4)
Cl6A Cl3A Cl5A Cl6 54(5)
Cl6A Cl5A Cl6 C7 -19(6)
Cl5 Cl5A Cl6 C7 95(3)
Cl3A Cl5A Cl6 C7 -69(5)
C7 Cl5A Cl6 Cl6A 19(6)
Cl5 Cl5A Cl6 Cl6A 115(5)
Cl3A Cl5A Cl6 Cl6A -50(6)
Cl5 Cl5A Cl6A C7 8(16)
Cl3A Cl5A Cl6A C7 -112(15)
Cl6 Cl5A Cl6A C7 114(16)
C7 Cl5A Cl6A Cl3A 112(15)
Cl5 Cl5A Cl6A Cl3A 121(6)
Cl6 Cl5A Cl6A Cl3A -134(6)
C7 Cl5A Cl6A Cl6 -114(16)
Cl5 Cl5A Cl6A Cl6 -105(3)
Cl3A Cl5A Cl6A Cl6 134(6)
C7 Cl5A Cl6A Cl5 -8(16)
Cl3A Cl5A Cl6A Cl5 -121(6)
Cl6 Cl5A Cl6A Cl5 105(3)
Cl5A Cl3A Cl6A C7 17(4)
C7 Cl3A Cl6A Cl5A -17(4)
C7 Cl3A Cl6A Cl6 -63(7)
Cl5A Cl3A Cl6A Cl6 -46(6)
C7 Cl3A Cl6A Cl5 11(4)
Cl5A Cl3A Cl6A Cl5 29(2)
Cl5A Cl6 Cl6A C7 -17(4)
C7 Cl6 Cl6A Cl5A 17(4)
Cl5A Cl6 Cl6A Cl3A 47(6)
C7 Cl6 Cl6A Cl3A 64(6)
Cl5A Cl6 Cl6A Cl5 -34(3)
C7 Cl6 Cl6A Cl5 -16(7)
Cl5A Cl5 Cl6A C7 -9(16)
C7 Cl5 Cl6A Cl5A 9(17)
Cl5A Cl5 Cl6A Cl3A -53(5)
Cl5A Cl5 Cl6A Cl6 63(4)
C7 Cl5 Cl6A Cl6 73(19)
Cl5 Cl5A C7 Cl6A -173(15)
Cl3A Cl5A C7 Cl6A 61(15)
Cl6 Cl5A C7 Cl6A -63(15)
Cl6A Cl5A C7 Cl3A -61(15)
Cl5 Cl5A C7 Cl3A 127(5)
Cl6 Cl5A C7 Cl3A -124(6)
Cl6A Cl5A C7 Cl5 173(15)
Cl3A Cl5A C7 Cl5 -127(5)
Cl6 Cl5A C7 Cl5 110(3)
Cl6A Cl5A C7 Cl6 63(15)
Cl5 Cl5A C7 Cl6 -110(3)
Cl3A Cl5A C7 Cl6 124(6)
Cl3A Cl6A C7 Cl5A -62(13)
Cl6 Cl6A C7 Cl5A 60(13)
Cl5 Cl6A C7 Cl5A 163(31)
Cl5A Cl6A C7 Cl3A 62(14)
Cl6 Cl6A C7 Cl3A 122(5)
Cl5 Cl6A C7 Cl3A -135(19)
Cl5A Cl6A C7 Cl5 -163(31)
Cl3A Cl6A C7 Cl5 135(19)
Cl6 Cl6A C7 Cl5 -103(18)
Cl5A Cl6A C7 Cl6 -60(13)
Cl3A Cl6A C7 Cl6 -122(5)
Cl5 Cl6A C7 Cl6 103(18)
Cl6A Cl3A C7 Cl5A 145(7)
Cl5A Cl3A C7 Cl6A -145(7)
Cl6A Cl3A C7 Cl5 -162(6)
Cl5A Cl3A C7 Cl5 53(3)
Cl6A Cl3A C7 Cl6 77(6)
Cl5A Cl3A C7 Cl6 -68(5)
Cl6A Cl5 C7 Cl5A -168(21)
Cl5A Cl5 C7 Cl6A 168(22)
Cl5A Cl5 C7 Cl3A -64(5)
Cl5A Cl5 C7 Cl6 68(4)
Cl6A Cl5 C7 Cl6 -100(20)
Cl6A Cl6 C7 Cl5A -145(10)
Cl5A Cl6 C7 Cl6A 145(10)
Cl5A Cl6 C7 Cl3A 72(7)
Cl6A Cl6 C7 Cl3A -73(9)
Cl5A Cl6 C7 Cl5 -57(3)
Cl6A Cl6 C7 Cl5 157(9)
Cl8 Cl8A C8 Cl7 71(3)
Cl8A Cl8 C8 Cl7 -120(3)
C9 Cl9 Cl9A Cl11 -33.6(15)
Cl9 Cl9A Cl11 C9 38.2(16)
Cl9 Cl9A Cl11 Cl13 -147.3(15)
C9 Cl9A Cl11 Cl13 174.5(17)
Cl9 Cl9A Cl11 Cl10 1.1(15)
C9 Cl9A Cl11 Cl10 -37.1(9)
C9 Cl10 Cl11 Cl9A 51.4(13)
C9 Cl10 Cl11 Cl13 -160.5(19)
Cl11 Cl10 C9 Cl9A -54.1(12)
Cl11 Cl10 C9 Cl9 -96.1(14)
Cl9A Cl11 C9 Cl10 -119.6(11)
Cl13 Cl11 C9 Cl10 77(6)
Cl13 Cl11 C9 Cl9A -164(6)
Cl10 Cl11 C9 Cl9A 119.6(11)
Cl9A Cl11 C9 Cl9 -23.1(11)
Cl13 Cl11 C9 Cl9 173(6)
Cl10 Cl11 C9 Cl9 96.5(12)
Cl9 Cl9A C9 Cl10 -72.5(16)
Cl11 Cl9A C9 Cl10 73.5(15)
Cl9 Cl9A C9 Cl11 -146.0(16)
Cl11 Cl9A C9 Cl9 146.0(16)
Cl9A Cl9 C9 Cl10 119.5(14)
Cl9A Cl9 C9 Cl11 28.3(14)
Cl9A Cl11 Cl13 Cl14 -154(2)
C9 Cl11 Cl13 Cl14 7(7)
Cl10 Cl11 Cl13 Cl14 70(2)
Cl9A Cl11 Cl13 C10 -51(7)
C9 Cl11 Cl13 C10 110(9)
Cl10 Cl11 Cl13 C10 173(6)
Cl11 Cl13 Cl14 C10 160(3)
C10 Cl13 Cl14 Cl12 -56.7(19)
Cl11 Cl13 Cl14 Cl12 103(3)
C10 Cl12 Cl14 Cl13 73(2)
Cl12 Cl14 C10 Cl13 122.3(11)
Cl13 Cl14 C10 Cl12 -122.3(11)
Cl11 Cl13 C10 Cl14 -119(6)
Cl14 Cl13 C10 Cl12 69.3(16)
Cl11 Cl13 C10 Cl12 -50(7)
Cl14 Cl12 C10 Cl13 -49.5(13)
